data_7249345
loop_
_publ_author_name
'Li, Ying-Yu'
'Qiu, Qi-Ming'
'Fan, Si-Jie'
'Xu, Jian-Jie'
'Mou, Wen-Long'
'Hou, Chuan-Bing'
'Liu, Min'
'Yang, Yu-Ping'
'Dai, Li-Xiong'
'Han, Hong-Liang'
'Jin, Qiong-Hua'

_publ_section_title
;
 A series of rare-earth phosphine-oxygen complexes containing
 [PW12O40]3&#x2212; with highly efficient photocatalytic degradation of MB
;
_journal_issue 40
_journal_name_full CrystEngComm
_journal_page_first 5809
_journal_page_last 5819
_journal_paper_doi 10.1039/D4CE00851K
_journal_volume 26
_journal_year 2024
_chemical_formula_moiety '2(O20 P0.5 W6), C42 H98 O20 P6 Tm, 2(C2 H3 N)'
_chemical_formula_sum 'C46 H104 N2 O60 P7 Tm W12'
_chemical_formula_weight 4237.23
_space_group_crystal_system triclinic
_space_group_IT_number 2
_space_group_name_Hall '-P 1'
_space_group_name_H-M_alt 'P -1'
_atom_sites_solution_hydrogens mixed
_atom_sites_solution_primary dual
_audit_creation_date 2023-02-26
_audit_creation_method
;
Olex2 1.5
(compiled 2023.02.24 svn.rf166f9f3 for OlexSys, GUI svn.r6725)
;
_audit_update_record
;
2023-03-10 deposited with the CCDC.	2024-09-12 downloaded from the CCDC.
;
_cell_angle_alpha 104.785(2)
_cell_angle_beta 94.446(2)
_cell_angle_gamma 116.285(2)
_cell_formula_units_Z 2
_cell_length_a 15.5807(3)
_cell_length_b 16.9400(3)
_cell_length_c 21.7710(4)
_cell_measurement_reflns_used 23014
_cell_measurement_temperature 149.99(10)
_cell_measurement_theta_max 31.1440
_cell_measurement_theta_min 2.3760
_cell_volume 4859.7(2)
_computing_cell_refinement 'CrysAlisPro 1.171.41.110a (Rigaku OD, 2021)'
_computing_data_collection 'CrysAlisPro 1.171.41.110a (Rigaku OD, 2021)'
_computing_data_reduction 'CrysAlisPro 1.171.41.110a (Rigaku OD, 2021)'
_computing_molecular_graphics 'Olex2 1.5 (Dolomanov et al., 2009)'
_computing_publication_material 'Olex2 1.5 (Dolomanov et al., 2009)'
_computing_structure_refinement 'XL  (Sheldrick, 2008)'
_computing_structure_solution 'SHELXT 2018/2 (Sheldrick, 2018)'
_diffrn_ambient_environment N~2~
_diffrn_ambient_temperature 149.99(10)
_diffrn_detector 'Hybrid Pixel Array Detector'
_diffrn_detector_area_resol_mean 10.0000
_diffrn_detector_type HyPix
_diffrn_measured_fraction_theta_full 0.994
_diffrn_measured_fraction_theta_max 0.994
_diffrn_measurement_details
;
List of Runs (angles in degrees, time in seconds):

  # Type    Start    End  Width  t~exp~   \w     \q     \k     \f   Frames
#--------------------------------------------------------------------------
  1  \w    -23.00  40.00   0.70    2.00    --    2.03  91.00-108.00   90
  2  \w    -32.00  10.70   0.70    2.00    --   -5.15  91.00-108.00   61
  3  \w    -65.00   5.00   0.70    2.00    --    2.03 -38.00  60.00  100
  4  \w    -73.00  -3.00   0.70    2.00    --   -5.15 -19.00 120.00  100
  5  \w    -36.00  28.40   0.70    2.00    --    2.03 -91.00 137.00   92
;
_diffrn_measurement_device 'four-circle diffractometer'
_diffrn_measurement_device_type 'XtaLAB Synergy R, DW system, HyPix'
_diffrn_measurement_method '\w scans'
_diffrn_orient_matrix_type 'CrysAlisPro convention (1999,Acta A55,543-557)'
_diffrn_orient_matrix_UB_11 -0.0022887000
_diffrn_orient_matrix_UB_12 -0.0076123000
_diffrn_orient_matrix_UB_13 0.0305324000
_diffrn_orient_matrix_UB_21 0.0519240000
_diffrn_orient_matrix_UB_22 0.0210833000
_diffrn_orient_matrix_UB_23 0.0082197000
_diffrn_orient_matrix_UB_31 0.0027464000
_diffrn_orient_matrix_UB_32 0.0439778000
_diffrn_orient_matrix_UB_33 0.0139006000
_diffrn_radiation_monochromator mirror
_diffrn_radiation_probe x-ray
_diffrn_radiation_type 'Mo K\a'
_diffrn_radiation_wavelength 0.71073
_diffrn_reflns_av_R_equivalents 0.0505
_diffrn_reflns_av_unetI/netI 0.0589
_diffrn_reflns_Laue_measured_fraction_full 0.994
_diffrn_reflns_Laue_measured_fraction_max 0.994
_diffrn_reflns_limit_h_max 18
_diffrn_reflns_limit_h_min -18
_diffrn_reflns_limit_k_max 18
_diffrn_reflns_limit_k_min -20
_diffrn_reflns_limit_l_max 25
_diffrn_reflns_limit_l_min -24
_diffrn_reflns_number 46599
_diffrn_reflns_point_group_measured_fraction_full 0.994
_diffrn_reflns_point_group_measured_fraction_max 0.994
_diffrn_reflns_theta_full 24.999
_diffrn_reflns_theta_max 24.999
_diffrn_reflns_theta_min 2.030
_diffrn_source 'Rotating-anode X-ray tube'
_diffrn_source_type 'Rigaku (Mo) X-ray Source'
_exptl_absorpt_coefficient_mu 15.250
_exptl_absorpt_correction_T_max 1.00000
_exptl_absorpt_correction_T_min 0.17003
_exptl_absorpt_correction_type multi-scan
_exptl_absorpt_process_details
;
CrysAlisPro 1.171.41.110a (Rigaku Oxford Diffraction, 2021)
Empirical absorption correction using spherical harmonics,
implemented in SCALE3 ABSPACK scaling algorithm.
;
_exptl_crystal_colour colourless
_exptl_crystal_colour_primary colourless
_exptl_crystal_density_diffrn 2.896
_exptl_crystal_description block
_exptl_crystal_F_000 3872
_exptl_crystal_size_max 0.15
_exptl_crystal_size_mid 0.1
_exptl_crystal_size_min 0.1
_refine_diff_density_max 4.336
_refine_diff_density_min -4.080
_refine_diff_density_rms 0.311
_refine_ls_extinction_method none
_refine_ls_goodness_of_fit_ref 1.103
_refine_ls_hydrogen_treatment mixed
_refine_ls_matrix_type full
_refine_ls_number_parameters 1235
_refine_ls_number_reflns 17005
_refine_ls_number_restraints 1188
_refine_ls_restrained_S_all 1.140
_refine_ls_R_factor_all 0.0696
_refine_ls_R_factor_gt 0.0580
_refine_ls_shift/su_max 0.009
_refine_ls_shift/su_mean 0.000
_refine_ls_structure_factor_coef Fsqd
_refine_ls_weighting_details 'w=1/[\s^2^(Fo^2^)+242.0884P] where P=(Fo^2^+2Fc^2^)/3'
_refine_ls_weighting_scheme calc
_refine_ls_wR_factor_gt 0.1237
_refine_ls_wR_factor_ref 0.1280
_reflns_Friedel_coverage 0.000
_reflns_number_gt 14503
_reflns_number_total 17005
_reflns_threshold_expression 'I > 2\s(I)'
_cod_data_source_file d4ce00851k21.cif
_cod_data_source_block exp_1651_auto
_cod_depositor_comments 'Adding full bibliography for 7249339--7249349.cif.'
_cod_original_cell_volume 4859.65(18)
_cod_database_code 7249345
_shelx_shelxl_version_number 2016/6
_chemical_oxdiff_formula 'Tm Cl O C W P'
_shelx_space_group_comment
;
The symmetry employed for this shelxl refinement is uniquely defined
by the following loop, which should always be used as a source of
symmetry information in preference to the above space-group names.
They are only intended as comments.
;
_shelx_estimated_absorpt_t_max 0.311
_shelx_estimated_absorpt_t_min 0.208
_reflns_odcompleteness_completeness 99.07
_reflns_odcompleteness_iscentric 1
_reflns_odcompleteness_theta 26.32
_olex2_refinement_description
;
1. Fixed Uiso
 At 1.2 times of:
  All C(H,H) groups, H26 of C26, H24 of C24, H40 of C40, H39 of C39, H10 of
  C10, H13 of C13, H8 of C8, H7 of C7, H14 of C14, H16 of C16, H3 of C3, H17 of
  C17
 At 1.5 times of:
  All C(H,H,H) groups, H51 of C51, All O(H,H) groups
2. Uiso/Uaniso restraints and constraints
P8 \\sim O44 \\sim C7 \\sim C1 \\sim C34: within 2A with sigma of 0.01 and
sigma for terminal atoms of 0.02 within 2A
C42 \\sim C40 \\sim C25 \\sim O65 \\sim P7: within 2A with sigma of 0.01 and
sigma for terminal atoms of 0.02 within 2A
O40 \\sim C39 \\sim C12 \\sim C41: within 2A with sigma of 0.01 and sigma for
terminal atoms of 0.02 within 2A
C5 \\sim C13 \\sim C45 \\sim O10 \\sim P3: within 2A with sigma of 0.01 and
sigma for terminal atoms of 0.02 within 2A
P5 \\sim O39 \\sim C16 \\sim C21 \\sim C38: within 2A with sigma of 0.01 and
sigma for terminal atoms of 0.02 within 2A
C2 \\sim C28: within 2A with sigma of 0.01 and sigma for terminal atoms of 0.02
within 2A
P7 \\sim O25 \\sim C10 \\sim C15 \\sim C37: within 2A with sigma of 0.01 and
sigma for terminal atoms of 0.02 within 2A
C43 \\sim C44 \\sim N3: within 2A with sigma of 0.01 and sigma for terminal
atoms of 0.02 within 2A
O11 \\sim W2 \\sim O6 \\sim O13 \\sim O15 \\sim O33 \\sim O36 \\sim W5 \\sim
W11 \\sim O17 \\sim O28 \\sim O30 \\sim O60 \\sim O37 \\sim W4 \\sim W9 \\sim
W10 \\sim O3 \\sim O7 \\sim O8 \\sim O16 \\sim O18 \\sim O12 \\sim O53 \\sim
O55 \\sim O59 \\sim O57 \\sim P4 \\sim O9: within 3.8A with sigma of 0.01 and
sigma for terminal atoms of 0.02 within 3.8A
C20 \\sim P2 \\sim C32 \\sim P3: within 2A with sigma of 0.01 and sigma for
terminal atoms of 0.02 within 2A
C46 \\sim C19: within 2A with sigma of 0.001 and sigma for terminal atoms of
0.002 within 2A
W12 \\sim O49: within 2A with sigma of 0.001 and sigma for terminal atoms of
0.002 within 2A
W7 \\sim O47 \\sim W8 \\sim O67 \\sim W1: within 2A with sigma of 0.001 and
sigma for terminal atoms of 0.002 within 2A
O50 \\sim W8 \\sim W6 \\sim O22 \\sim W3 \\sim O31: within 2A with sigma of
0.001 and sigma for terminal atoms of 0.002 within 2A
W3 \\sim O45 \\sim W7 \\sim O48 \\sim W12: within 2A with sigma of 0.001 and
sigma for terminal atoms of 0.002 within 2A
W6 \\sim O23 \\sim W1: within 2A with sigma of 0.001 and sigma for terminal
atoms of 0.002 within 2A
W1 \\sim O5 \\sim W12: within 2A with sigma of 0.001 and sigma for terminal
atoms of 0.002 within 2A
W7 \\sim O41 \\sim W12: within 2A with sigma of 0.001 and sigma for terminal
atoms of 0.002 within 2A
W1 \\sim O62: within 2A with sigma of 0.001 and sigma for terminal atoms of
0.002 within 2A
W1 \\sim O23 \\sim O67 \\sim O5 \\sim O31: within 2A with sigma of 0.001 and
sigma for terminal atoms of 0.002 within 2A
W6 \\sim O66 \\sim W7: within 2A with sigma of 0.001 and sigma for terminal
atoms of 0.002 within 2A
Uanis(O19) = Uanis(O2) = Uanis(P1) = Uanis(O1) = Uanis(O4)
3. Others
 Fixed Sof: W5(0.5) W9(0.5) W10(0.5) W11(0.5) O1(0.5) O2(0.5) O3(0.5) O4(0.5)
 O7(0.5) O9(0.5) O12(0.5) O19(0.5) W5A(0.5) W11A(0.5) W9A(0.5) W10A(0.5)
4.a Rotating group:
 O54(H54A,H54B), O63(H63A,H63B)
4.b Ternary CH refined with riding coordinates:
 C3(H3), C7(H7), C8(H8), C13(H13), C14(H14), C16(H16), C17(H17), C24(H24),
 C26(H26), C39(H39), C40(H40)
4.c Secondary CH2 refined with riding coordinates:
 C32(H32A,H32B), C46(H46A,H46B), C19(H19A,H19B), C20(H20A,H20B), C27(H27A,
 H27B), C33(H33A,H33B)
4.d Idealised Me refined as rotating group:
 C1(H1A,H1B,H1C), C4(H4A,H4B,H4C), C5(H5A,H5B,H5C), C6(H6A,H6B,H6C), C9(H9A,
 H9B,H9C), C11(H11A,H11B,H11C), C12(H12A,H12B,H12C), C15(H15A,H15B,H15C),
 C18(H18A,H18B,H18C), C21(H21A,H21B,H21C), C22(H22A,H22B,H22C), C25(H25A,H25B,
 H25C), C29(H29A,H29B,H29C), C30(H30A,H30B,H30C), C31(H31A,H31B,H31C), C45(H45A,
 H45B,H45C), C34(H34A,H34B,H34C), C35(H35A,H35B,H35C), C36(H36A,H36B,H36C),
 C37(H37A,H37B,H37C), C38(H38A,H38B,H38C), C41(H41A,H41B,H41C), C42(H42A,H42B,
 H42C), C44(H44A,H44B,H44C), C28(H28A,H28B,H28C)
4.e Idealised tetrahedral OH refined as rotating group:
 C51(H51)
;
_olex2_submission_special_instructions 'No special instructions were received'
_oxdiff_exptl_absorpt_empirical_details
;
Empirical correction (ABSPACK) includes:
- Absorption correction using spherical harmonics
- Frame scaling
;
_oxdiff_exptl_absorpt_empirical_full_max 4.097
_oxdiff_exptl_absorpt_empirical_full_min 0.506

loop_
_space_group_symop_operation_xyz
'x, y, z'
'-x, -y, -z'

loop_
_atom_site_label
_atom_site_type_symbol
_atom_site_fract_x
_atom_site_fract_y
_atom_site_fract_z
_atom_site_U_iso_or_equiv
_atom_site_adp_type
_atom_site_occupancy
_atom_site_site_symmetry_order
_atom_site_calc_flag
_atom_site_refinement_flags_posn
_atom_site_refinement_flags_adp
_atom_site_refinement_flags_occupancy
_atom_site_disorder_assembly
_atom_site_disorder_group
W1 W 0.62312(4) 0.16713(4) 0.42218(3) 0.01818(13) Uani 1 1 d . U . . .
W2 W 0.99794(5) 0.85048(5) 0.08938(4) 0.03549(19) Uani 1 1 d . U . . .
W3 W 0.27708(5) -0.02528(5) 0.54614(4) 0.02926(16) Uani 1 1 d . U . . .
W4 W 1.03777(4) 1.22681(4) 0.08295(3) 0.02259(15) Uani 1 1 d . U . . .
W5 W 1.0319(3) 1.0882(2) 0.16753(17) 0.0216(6) Uani 0.5 1 d . U P A 1
W6 W 0.61232(5) 0.24116(4) 0.58854(3) 0.02286(14) Uani 1 1 d . U . . .
W7 W 0.28026(5) -0.10492(5) 0.37900(3) 0.03247(17) Uani 1 1 d . U . . .
W8 W 0.39701(5) 0.13766(4) 0.46444(3) 0.02403(14) Uani 1 1 d . U . . .
W9 W 1.2437(3) 1.1679(3) 0.0995(3) 0.0193(7) Uani 0.5 1 d . U P A 1
W10 W 0.7915(4) 1.0493(6) -0.0190(4) 0.0181(9) Uani 0.5 1 d . U P B 1
W11 W 0.7888(2) 0.9044(2) 0.06510(13) 0.0206(5) Uani 0.5 1 d . U P A 1
W12 W 0.49555(5) 0.07406(5) 0.66737(3) 0.02719(16) Uani 1 1 d . U . . .
Tm00 Tm 0.68384(4) 0.43851(4) 0.26250(3) 0.01534(14) Uani 1 1 d . . . . .
P1 P 0.500000 0.000000 0.500000 0.0146(9) Uani 1 2 d S . P . .
P2 P 0.7745(3) 0.2710(3) 0.2226(2) 0.0197(8) Uani 1 1 d . U . . .
P3 P 0.7320(3) 0.3646(3) 0.09845(19) 0.0215(8) Uani 1 1 d . U . . .
P4 P 1.000000 1.000000 0.000000 0.0254(10) Uani 1 2 d S U P . .
P5 P 0.9502(3) 0.5910(3) 0.30098(19) 0.0215(8) Uani 1 1 d . U . . .
P6 P 0.7252(3) 0.6004(3) 0.42617(18) 0.0185(8) Uani 1 1 d . . . . .
P7 P 0.7708(3) 0.6525(3) 0.22235(19) 0.0219(8) Uani 1 1 d . U . . .
P8 P 0.5016(3) 0.5136(3) 0.2940(2) 0.0203(8) Uani 1 1 d . U . . .
O1 O 0.4484(14) -0.0746(13) 0.4347(9) 0.0146(9) Uani 0.5 1 d . . P C 2
O2 O 0.4743(14) -0.0938(13) 0.5045(9) 0.0146(9) Uani 0.5 1 d . . P C 1
O3 O 0.9789(16) 1.0724(15) 0.0018(11) 0.027(2) Uani 0.5 1 d . U P D 1
O4 O 0.4036(14) 0.0057(13) 0.4808(9) 0.0146(9) Uani 0.5 1 d . . P C 1
O5 O 0.4437(8) -0.0546(8) 0.6493(5) 0.0297(9) Uani 1 1 d . U . . .
O6 O 1.0393(9) 0.9689(9) 0.1475(7) 0.048(2) Uani 1 1 d . U . . .
O7 O 1.0458(17) 1.0866(16) 0.0567(11) 0.031(2) Uani 0.5 1 d . U P A 2
O8 O 1.1662(9) 1.2422(9) 0.0954(6) 0.042(2) Uani 1 1 d . U . . .
O9 O 1.0245(16) 1.0350(14) -0.0628(11) 0.025(3) Uani 0.5 1 d . U P D 2
O10 O 0.7560(8) 0.4092(8) 0.0438(5) 0.028(2) Uani 1 1 d . U . . .
O11 O 0.7684(10) 0.9891(9) 0.0457(7) 0.052(2) Uani 1 1 d . U . . .
O12 O 1.1174(17) 1.0347(16) 0.0123(11) 0.032(2) Uani 0.5 1 d . U P A 1
O13 O 1.1264(9) 0.8992(8) 0.0745(6) 0.036(2) Uani 1 1 d . U . . .
O15 O 0.8684(10) 0.8363(9) 0.0827(7) 0.053(2) Uani 1 1 d . U . . .
O16 O 1.0548(11) 1.3339(9) 0.1213(8) 0.064(4) Uani 1 1 d . U . . .
O17 O 1.0508(9) 1.1125(8) 0.2534(6) 0.037(2) Uani 1 1 d . U . . .
O18 O 0.8993(8) 1.1596(8) 0.0527(6) 0.0319(19) Uani 1 1 d . U . . .
O19 O 0.4408(14) -0.0248(13) 0.5497(9) 0.0146(9) Uani 0.5 1 d . . P C 2
O20 O 0.7305(7) 0.5364(7) 0.3680(5) 0.022(2) Uani 1 1 d . . . . .
O21 O 0.7189(7) 0.3193(7) 0.2480(5) 0.022(2) Uani 1 1 d . . . . .
O22 O 0.3178(8) 0.0812(7) 0.5194(6) 0.0291(6) Uani 1 1 d . U . . .
O23 O 0.6579(8) 0.2419(7) 0.5099(5) 0.0216(6) Uani 1 1 d . U . . .
O24 O 0.1795(9) -0.1525(9) 0.3198(7) 0.042(3) Uani 1 1 d . . . . .
O25 O 0.7661(9) 0.7400(7) 0.2637(5) 0.028(2) Uani 1 1 d . U . . .
O26 O 0.5447(7) 0.4506(7) 0.2763(5) 0.023(2) Uani 1 1 d . . . . .
O27 O 0.8375(8) 0.2723(7) 0.2819(5) 0.025(2) Uani 1 1 d . . . . .
O28 O 1.0202(9) 1.1715(9) 0.1491(6) 0.044(2) Uani 1 1 d . U . . .
O29 O 0.7130(8) 0.5759(7) 0.2464(5) 0.025(2) Uani 1 1 d . . . . .
O30 O 0.8940(9) 1.0059(9) 0.1381(7) 0.048(2) Uani 1 1 d . U . . .
O31 O 0.2855(8) -0.1278(8) 0.5587(6) 0.0307(9) Uani 1 1 d . U . . .
C32 C 0.8021(11) 0.3069(10) 0.1045(7) 0.022(3) Uani 1 1 d . U . . .
H32A H 0.758048 0.239141 0.084032 0.026 Uiso 1 1 calc R U . . .
H32B H 0.852598 0.325821 0.078540 0.026 Uiso 1 1 calc R U . . .
O33 O 0.9542(8) 0.7692(8) 0.0021(6) 0.032(2) Uani 1 1 d . U . . .
O34 O 0.4948(13) 0.1110(9) 0.7465(7) 0.054(4) Uani 1 1 d . . . . .
O35 O 0.7356(8) 0.5756(7) 0.4895(5) 0.025(2) Uani 1 1 d . . . . .
O36 O 0.9977(11) 0.7812(10) 0.1317(7) 0.060(4) Uani 1 1 d . U . . .
O37 O 0.7067(8) 0.8542(8) 0.1076(6) 0.035(2) Uani 1 1 d . U . . .
O38 O 0.3490(10) 0.2024(10) 0.4479(6) 0.041(3) Uani 1 1 d . . . . .
O39 O 1.0077(8) 0.5679(8) 0.2493(5) 0.028(2) Uani 1 1 d . U . . .
O40 O 0.4731(9) 0.5346(10) 0.2317(6) 0.038(3) Uani 1 1 d . U . . .
O41 O 0.6219(8) 0.0856(8) 0.6711(5) 0.0295(9) Uani 1 1 d . U . . .
O42 O 0.8522(7) 0.5109(7) 0.2881(5) 0.020(2) Uani 1 1 d . . . . .
O43 O 0.6632(10) 0.3537(8) 0.6310(7) 0.053(4) Uani 1 1 d . . . . .
O44 O 0.4095(7) 0.4723(7) 0.3239(5) 0.024(2) Uani 1 1 d . U . . .
O45 O 0.2332(8) -0.0970(8) 0.4553(6) 0.0327(6) Uani 1 1 d . U . . .
O46 O 1.0179(8) 0.6179(8) 0.3686(6) 0.033(3) Uani 1 1 d . . . . .
O47 O 0.3235(8) 0.0234(8) 0.3972(5) 0.0305(6) Uani 1 1 d . U . . .
O48 O 0.3689(8) 0.0468(8) 0.6262(5) 0.0293(6) Uani 1 1 d . U . . .
O49 O 0.5451(8) 0.1870(8) 0.6478(5) 0.0301(9) Uani 1 1 d . U . . .
O50 O 0.4932(8) 0.2208(7) 0.5415(5) 0.0245(6) Uani 1 1 d . U . . .
C51 C 0.6060(12) 0.4284(12) 0.4930(10) 0.039(5) Uani 1 1 d . . . . .
H51 H 0.591031 0.372513 0.487388 0.059 Uiso 1 1 calc R U . . .
O52 O 0.7373(7) 0.4284(7) 0.1619(5) 0.020(2) Uani 1 1 d . . . . .
O53 O 1.2487(10) 1.0679(9) 0.0788(7) 0.052(2) Uani 1 1 d . U . . .
O54 O 0.6018(9) 0.3432(7) 0.3257(6) 0.029(3) Uani 1 1 d . . . . .
H54A H 0.543379 0.299799 0.302796 0.044 Uiso 1 1 d R U . . .
H54B H 0.632150 0.312457 0.332761 0.044 Uiso 1 1 d R U . . .
O55 O 1.2554(10) 1.1777(9) 0.0155(7) 0.050(2) Uani 1 1 d . U . . .
O56 O 0.7095(8) 0.1683(7) 0.1770(5) 0.025(2) Uani 1 1 d . . . . .
O57 O 0.7093(10) 1.0765(10) -0.0226(7) 0.052(3) Uani 1 1 d . U . . .
O58 O 0.6215(8) 0.2854(8) 0.0709(6) 0.034(3) Uani 1 1 d . . . . .
O59 O 1.3448(9) 1.2591(9) 0.1449(7) 0.043(2) Uani 1 1 d . U . . .
O60 O 1.1638(9) 1.1330(9) 0.1603(6) 0.0427(19) Uani 1 1 d . U . . .
O61 O 0.1710(9) -0.0376(9) 0.5666(8) 0.045(4) Uani 1 1 d . . . . .
O62 O 0.6783(8) 0.2451(7) 0.3853(5) 0.0257(14) Uani 1 1 d . U . . .
O63 O 0.5462(8) 0.3179(8) 0.1816(5) 0.030(3) Uani 1 1 d . . . . .
H63A H 0.547805 0.264871 0.174521 0.045 Uiso 1 1 d R U . . .
H63B H 0.549111 0.327750 0.143791 0.045 Uiso 1 1 d R U . . .
O64 O 0.8132(7) 0.7005(7) 0.4407(5) 0.023(2) Uani 1 1 d . . . . .
O65 O 0.7366(10) 0.6332(8) 0.1483(6) 0.039(3) Uani 1 1 d . U . . .
O66 O 0.2912(8) -0.2085(8) 0.3851(6) 0.0338(9) Uani 1 1 d . U . . .
O67 O 0.4992(8) 0.1644(7) 0.4205(5) 0.0222(6) Uani 1 1 d . U . . .
N3 N 1.1562(17) 0.7028(14) 0.0558(11) 0.069(6) Uani 1 1 d . U . . .
C1 C 0.3371(17) 0.3413(14) 0.3605(11) 0.053(5) Uani 1 1 d . U . . .
H1A H 0.315694 0.376019 0.393146 0.079 Uiso 1 1 calc R U . . .
H1B H 0.403057 0.353577 0.378615 0.079 Uiso 1 1 calc R U . . .
H1C H 0.291442 0.274575 0.348274 0.079 Uiso 1 1 calc R U . . .
C46 C 0.5800(11) 0.6218(10) 0.3555(7) 0.023(2) Uani 1 1 d . U . . .
H46A H 0.638594 0.657217 0.339724 0.027 Uiso 1 1 calc R U . . .
H46B H 0.545076 0.658706 0.364623 0.027 Uiso 1 1 calc R U . . .
C3 C 0.9843(12) 0.6008(11) 0.4251(8) 0.026(4) Uani 1 1 d . . . . .
H3 H 0.927619 0.613392 0.428821 0.031 Uiso 1 1 calc R U . . .
C4 C 0.9498(18) 0.4987(14) 0.4177(10) 0.054(6) Uani 1 1 d . . . . .
H4A H 0.996196 0.480338 0.399329 0.082 Uiso 1 1 calc R U . . .
H4B H 0.884689 0.460212 0.388476 0.082 Uiso 1 1 calc R U . . .
H4C H 0.946281 0.490057 0.460389 0.082 Uiso 1 1 calc R U . . .
C5 C 0.827(2) 0.5156(15) -0.0129(10) 0.062(6) Uani 1 1 d . U . . .
H5A H 0.881371 0.575611 -0.011267 0.093 Uiso 1 1 calc R U . . .
H5B H 0.764607 0.513233 -0.026559 0.093 Uiso 1 1 calc R U . . .
H5C H 0.831712 0.465155 -0.044226 0.093 Uiso 1 1 calc R U . . .
C6 C 0.6503(14) 0.0107(12) 0.1711(10) 0.038(4) Uani 1 1 d . . . . .
H6A H 0.626277 -0.012954 0.123699 0.056 Uiso 1 1 calc R U . . .
H6B H 0.613153 -0.037930 0.189646 0.056 Uiso 1 1 calc R U . . .
H6C H 0.720048 0.028320 0.181332 0.056 Uiso 1 1 calc R U . . .
C7 C 0.3390(12) 0.3712(11) 0.3022(8) 0.029(3) Uani 1 1 d . U . . .
H7 H 0.360639 0.336257 0.268335 0.035 Uiso 1 1 calc R U . . .
C8 C 0.7138(12) 0.4826(11) 0.4885(8) 0.026(4) Uani 1 1 d . . . . .
H8 H 0.725007 0.449557 0.447389 0.031 Uiso 1 1 calc R U . . .
C9 C 0.9189(19) 0.7902(16) 0.5488(12) 0.068(7) Uani 1 1 d . . . . .
H9A H 0.892058 0.737995 0.565912 0.101 Uiso 1 1 calc R U . . .
H9B H 0.944127 0.848870 0.584536 0.101 Uiso 1 1 calc R U . . .
H9C H 0.972406 0.789420 0.528152 0.101 Uiso 1 1 calc R U . . .
C10 C 0.8085(15) 0.8297(12) 0.2522(9) 0.036(4) Uani 1 1 d . U . . .
H10 H 0.809(14) 0.824(14) 0.213(10) 0.043 Uiso 1 1 d . U . . .
C11 C 0.9999(14) 0.2926(13) 0.3023(11) 0.045(5) Uani 1 1 d . . . . .
H11A H 1.018362 0.327906 0.271864 0.068 Uiso 1 1 calc R U . . .
H11B H 1.040309 0.262135 0.304361 0.068 Uiso 1 1 calc R U . . .
H11C H 1.010245 0.334943 0.345697 0.068 Uiso 1 1 calc R U . . .
C12 C 0.332(2) 0.506(2) 0.1572(12) 0.072(6) Uani 1 1 d . U . . .
H12A H 0.364367 0.527122 0.123315 0.108 Uiso 1 1 calc R U . . .
H12B H 0.271985 0.511057 0.155952 0.108 Uiso 1 1 calc R U . . .
H12C H 0.315595 0.440436 0.149411 0.108 Uiso 1 1 calc R U . . .
C13 C 0.8342(15) 0.5049(13) 0.0522(9) 0.038(4) Uani 1 1 d . U . . .
H13 H 0.822384 0.551827 0.083400 0.046 Uiso 1 1 calc R U . . .
C14 C 0.6370(12) 0.0953(11) 0.1998(9) 0.029(4) Uani 1 1 d . . . . .
H14 H 0.655797 0.115220 0.248379 0.035 Uiso 1 1 calc R U . . .
C15 C 0.7360(18) 0.8642(14) 0.2592(10) 0.050(5) Uani 1 1 d . U . . .
H15A H 0.680738 0.827739 0.221426 0.075 Uiso 1 1 calc R U . . .
H15B H 0.767398 0.929868 0.261889 0.075 Uiso 1 1 calc R U . . .
H15C H 0.712192 0.857839 0.298967 0.075 Uiso 1 1 calc R U . . .
C16 C 1.1142(12) 0.6043(13) 0.2628(8) 0.034(4) Uani 1 1 d . U . . .
H16 H 1.144520 0.653802 0.306440 0.041 Uiso 1 1 calc R U . . .
C17 C 0.8944(13) 0.2207(11) 0.2796(8) 0.027(4) Uani 1 1 d . . . . .
H17 H 0.882331 0.180912 0.233787 0.032 Uiso 1 1 calc R U . . .
C18 C 0.536(2) 0.2466(18) -0.0393(12) 0.080(9) Uani 1 1 d . . . . .
H18A H 0.488928 0.260701 -0.018723 0.119 Uiso 1 1 calc R U . . .
H18B H 0.502387 0.196512 -0.081060 0.119 Uiso 1 1 calc R U . . .
H18C H 0.585606 0.302357 -0.046775 0.119 Uiso 1 1 calc R U . . .
C19 C 0.6133(11) 0.6074(11) 0.4203(8) 0.023(2) Uani 1 1 d . U . . .
H19A H 0.560344 0.549488 0.423709 0.028 Uiso 1 1 calc R U . . .
H19B H 0.621646 0.659689 0.457751 0.028 Uiso 1 1 calc R U . . .
C20 C 0.8540(11) 0.3235(11) 0.1734(8) 0.024(3) Uani 1 1 d . U . . .
H20A H 0.891769 0.391448 0.196158 0.029 Uiso 1 1 calc R U . . .
H20B H 0.901480 0.299483 0.169222 0.029 Uiso 1 1 calc R U . . .
C21 C 1.1319(15) 0.5228(14) 0.2638(10) 0.047(5) Uani 1 1 d . U . . .
H21A H 1.104157 0.475324 0.220578 0.071 Uiso 1 1 calc R U . . .
H21B H 1.100396 0.495828 0.295984 0.071 Uiso 1 1 calc R U . . .
H21C H 1.202639 0.544910 0.275298 0.071 Uiso 1 1 calc R U . . .
C22 C 0.7815(14) 0.4931(14) 0.5457(10) 0.042(5) Uani 1 1 d . . . . .
H22A H 0.849491 0.531613 0.543622 0.063 Uiso 1 1 calc R U . . .
H22B H 0.771505 0.431659 0.545301 0.063 Uiso 1 1 calc R U . . .
H22C H 0.768058 0.523027 0.585833 0.063 Uiso 1 1 calc R U . . .
C24 C 0.5861(14) 0.2167(13) 0.0042(9) 0.039(5) Uani 1 1 d . . . . .
H24 H 0.643807 0.215781 -0.012402 0.047 Uiso 1 1 calc R U . . .
C25 C 0.5784(17) 0.4978(17) 0.0989(11) 0.061(6) Uani 1 1 d . U . . .
H25A H 0.600981 0.471100 0.062355 0.092 Uiso 1 1 calc R U . . .
H25B H 0.508347 0.477205 0.085304 0.092 Uiso 1 1 calc R U . . .
H25C H 0.588833 0.476884 0.135445 0.092 Uiso 1 1 calc R U . . .
C26 C 0.8383(13) 0.7812(11) 0.4986(10) 0.038(5) Uani 1 1 d . . . . .
H26 H 0.779078 0.770948 0.517258 0.045 Uiso 1 1 calc R U . . .
C27 C 0.9461(11) 0.6928(10) 0.2971(7) 0.022(3) Uani 1 1 d . . . . .
H27A H 0.910453 0.709248 0.329489 0.027 Uiso 1 1 calc R U . . .
H27B H 1.013767 0.745254 0.308245 0.027 Uiso 1 1 calc R U . . .
C29 C 0.8594(13) 0.1605(12) 0.3219(9) 0.035(4) Uani 1 1 d . . . . .
H29A H 0.865828 0.199119 0.365804 0.052 Uiso 1 1 calc R U . . .
H29B H 0.899082 0.129324 0.324002 0.052 Uiso 1 1 calc R U . . .
H29C H 0.790435 0.113699 0.303456 0.052 Uiso 1 1 calc R U . . .
C30 C 0.869(2) 0.8623(17) 0.4759(14) 0.082(9) Uani 1 1 d . . . . .
H30A H 0.917732 0.864859 0.449814 0.123 Uiso 1 1 calc R U . . .
H30B H 0.896794 0.919265 0.513473 0.123 Uiso 1 1 calc R U . . .
H30C H 0.811342 0.856787 0.449133 0.123 Uiso 1 1 calc R U . . .
C31 C 0.5377(13) 0.0832(14) 0.1807(11) 0.043(5) Uani 1 1 d . . . . .
H31A H 0.538916 0.143305 0.196882 0.065 Uiso 1 1 calc R U . . .
H31B H 0.491811 0.039237 0.199479 0.065 Uiso 1 1 calc R U . . .
H31C H 0.516398 0.058881 0.133147 0.065 Uiso 1 1 calc R U . . .
C45 C 0.9334(15) 0.5155(14) 0.0769(10) 0.049(5) Uani 1 1 d . U . . .
H45A H 0.939323 0.462643 0.050432 0.073 Uiso 1 1 calc R U . . .
H45B H 0.939862 0.517258 0.122381 0.073 Uiso 1 1 calc R U . . .
H45C H 0.985167 0.573446 0.073737 0.073 Uiso 1 1 calc R U . . .
C33 C 0.8951(12) 0.6780(10) 0.2293(8) 0.025(4) Uani 1 1 d . . . . .
H33A H 0.898044 0.626156 0.197590 0.030 Uiso 1 1 calc R U . . .
H33B H 0.931449 0.734775 0.217401 0.030 Uiso 1 1 calc R U . . .
C34 C 0.2408(13) 0.3593(15) 0.2744(10) 0.052(5) Uani 1 1 d . U . . .
H34A H 0.191562 0.293391 0.261216 0.078 Uiso 1 1 calc R U . . .
H34B H 0.245224 0.380728 0.236427 0.078 Uiso 1 1 calc R U . . .
H34C H 0.221727 0.395881 0.307478 0.078 Uiso 1 1 calc R U . . .
C35 C 1.0660(15) 0.6666(14) 0.4824(8) 0.039(4) Uani 1 1 d . . . . .
H35A H 1.039711 0.672604 0.521838 0.058 Uiso 1 1 calc R U . . .
H35B H 1.099642 0.727656 0.476434 0.058 Uiso 1 1 calc R U . . .
H35C H 1.112544 0.643036 0.486866 0.058 Uiso 1 1 calc R U . . .
C36 C 0.5232(18) 0.1247(13) 0.0107(12) 0.061(7) Uani 1 1 d . . . . .
H36A H 0.560156 0.112912 0.042411 0.092 Uiso 1 1 calc R U . . .
H36B H 0.502479 0.076239 -0.031619 0.092 Uiso 1 1 calc R U . . .
H36C H 0.465175 0.124135 0.025581 0.092 Uiso 1 1 calc R U . . .
C37 C 0.9059(18) 0.8955(14) 0.2980(12) 0.059(6) Uani 1 1 d . U . . .
H37A H 0.898867 0.899450 0.342861 0.088 Uiso 1 1 calc R U . . .
H37B H 0.929756 0.957307 0.293264 0.088 Uiso 1 1 calc R U . . .
H37C H 0.952874 0.872968 0.287829 0.088 Uiso 1 1 calc R U . . .
C38 C 1.1505(16) 0.6480(17) 0.2086(11) 0.059(6) Uani 1 1 d . U . . .
H38A H 1.222215 0.685399 0.220236 0.088 Uiso 1 1 calc R U . . .
H38B H 1.121507 0.687761 0.204429 0.088 Uiso 1 1 calc R U . . .
H38C H 1.130673 0.598273 0.167037 0.088 Uiso 1 1 calc R U . . .
C39 C 0.3995(16) 0.5637(15) 0.2221(10) 0.045(4) Uani 1 1 d . U . . .
H39 H 0.362367 0.560023 0.257709 0.054 Uiso 1 1 calc R U . . .
C40 C 0.6319(17) 0.5961(16) 0.1183(11) 0.055(4) Uani 1 1 d . U . . .
H40 H 0.600902 0.623493 0.149630 0.066 Uiso 1 1 calc R U . . .
C41 C 0.454(2) 0.6637(19) 0.2206(14) 0.079(7) Uani 1 1 d . U . . .
H41A H 0.497692 0.667217 0.190147 0.118 Uiso 1 1 calc R U . . .
H41B H 0.492956 0.705714 0.264306 0.118 Uiso 1 1 calc R U . . .
H41C H 0.406495 0.682150 0.206529 0.118 Uiso 1 1 calc R U . . .
C42 C 0.636(3) 0.630(2) 0.0617(15) 0.109(10) Uani 1 1 d . U . . .
H42A H 0.667518 0.698380 0.077112 0.163 Uiso 1 1 calc R U . . .
H42B H 0.569643 0.604638 0.036341 0.163 Uiso 1 1 calc R U . . .
H42C H 0.674620 0.610356 0.034143 0.163 Uiso 1 1 calc R U . . .
C43 C 1.212(2) 0.7626(18) 0.0965(14) 0.061(5) Uani 1 1 d . U . . .
C44 C 1.279(2) 0.842(2) 0.1523(15) 0.086(8) Uani 1 1 d . U . . .
H44A H 1.303689 0.898329 0.140029 0.128 Uiso 1 1 calc R U . . .
H44B H 1.333474 0.832515 0.167215 0.128 Uiso 1 1 calc R U . . .
H44C H 1.243995 0.847760 0.187480 0.128 Uiso 1 1 calc R U . . .
C2 C 1.3376(19) 1.1241(16) 0.2663(12) 0.055(5) Uani 1 1 d . U . . .
N23 N 1.4047(13) 1.1918(14) 0.2741(11) 0.065(6) Uani 1 1 d . . . . .
C28 C 1.251(2) 1.039(2) 0.2574(15) 0.099(9) Uani 1 1 d . U . . .
H28A H 1.257966 0.986558 0.231856 0.149 Uiso 1 1 calc R U . . .
H28B H 1.194478 1.039627 0.234257 0.149 Uiso 1 1 calc R U . . .
H28C H 1.239533 1.032486 0.299955 0.149 Uiso 1 1 calc R U . . .
W5A W 1.0338(3) 1.0648(2) 0.17692(16) 0.0192(6) Uani 0.5 1 d . . P A 2
W11A W 0.81090(19) 0.8974(2) 0.08190(13) 0.0222(5) Uani 0.5 1 d . . P A 2
W9A W 1.2254(3) 1.1814(3) 0.0980(3) 0.0224(8) Uani 0.5 1 d . . P A 2
W10A W 0.8128(4) 1.0541(6) -0.0102(4) 0.0212(11) Uani 0.5 1 d . . P B 2

loop_
_atom_site_aniso_label
_atom_site_aniso_U_11
_atom_site_aniso_U_22
_atom_site_aniso_U_33
_atom_site_aniso_U_23
_atom_site_aniso_U_13
_atom_site_aniso_U_12
W1 0.0171(3) 0.0126(3) 0.0254(3) 0.0080(2) 0.0102(2) 0.0058(2)
W2 0.0246(4) 0.0194(3) 0.0575(5) 0.0032(3) 0.0205(3) 0.0096(3)
W3 0.0210(3) 0.0244(3) 0.0389(4) 0.0081(3) 0.0196(3) 0.0071(3)
W4 0.0164(3) 0.0187(3) 0.0236(3) -0.0002(2) 0.0098(2) 0.0038(3)
W5 0.0163(8) 0.0191(13) 0.0214(11) 0.0013(8) 0.0086(7) 0.0039(10)
W6 0.0246(3) 0.0106(3) 0.0276(3) 0.0041(2) 0.0058(2) 0.0046(2)
W7 0.0214(3) 0.0264(3) 0.0303(3) 0.0122(3) -0.0023(3) -0.0050(3)
W8 0.0302(3) 0.0165(3) 0.0290(3) 0.0098(2) 0.0116(2) 0.0121(2)
W9 0.0126(14) 0.0173(12) 0.0207(8) 0.0003(8) 0.0096(10) 0.0033(8)
W10 0.015(2) 0.0151(12) 0.0244(18) 0.0061(11) 0.0109(16) 0.0065(16)
W11 0.0136(11) 0.0179(8) 0.0247(12) 0.0045(8) 0.0103(8) 0.0031(7)
W12 0.0307(4) 0.0294(3) 0.0212(3) 0.0061(3) 0.0124(3) 0.0141(3)
Tm00 0.0114(3) 0.0114(3) 0.0219(3) 0.0027(2) 0.0066(2) 0.0053(2)
P1 0.013(2) 0.010(2) 0.019(2) 0.0029(18) 0.0055(18) 0.0050(18)
P2 0.0147(19) 0.0136(18) 0.031(2) 0.0045(16) 0.0080(16) 0.0079(16)
P3 0.0184(19) 0.0196(19) 0.022(2) 0.0018(16) 0.0066(15) 0.0080(16)
P4 0.0195(18) 0.0211(18) 0.0309(19) 0.0043(16) 0.0163(16) 0.0063(15)
P5 0.0130(19) 0.025(2) 0.0194(19) 0.0041(16) 0.0058(15) 0.0050(16)
P6 0.0146(19) 0.0175(19) 0.0203(19) 0.0022(15) 0.0061(15) 0.0069(16)
P7 0.030(2) 0.0165(19) 0.0211(19) 0.0065(15) 0.0057(16) 0.0127(17)
P8 0.0131(18) 0.0180(19) 0.027(2) 0.0001(16) 0.0045(15) 0.0090(16)
O1 0.013(2) 0.010(2) 0.019(2) 0.0029(18) 0.0055(18) 0.0050(18)
O2 0.013(2) 0.010(2) 0.019(2) 0.0029(18) 0.0055(18) 0.0050(18)
O3 0.021(3) 0.024(3) 0.030(3) 0.005(3) 0.012(3) 0.006(3)
O4 0.013(2) 0.010(2) 0.019(2) 0.0029(18) 0.0055(18) 0.0050(18)
O5 0.0319(11) 0.0304(11) 0.0237(11) 0.0046(10) 0.0107(10) 0.0138(10)
O6 0.031(3) 0.034(3) 0.051(3) -0.006(3) 0.010(3) 0.004(2)
O7 0.024(3) 0.026(3) 0.033(3) 0.003(3) 0.012(3) 0.005(3)
O8 0.027(3) 0.040(3) 0.036(3) 0.008(3) 0.010(3) -0.001(3)
O9 0.023(4) 0.019(4) 0.031(4) 0.004(4) 0.014(4) 0.009(4)
O10 0.027(5) 0.027(5) 0.026(5) 0.005(4) 0.009(4) 0.012(4)
O11 0.044(3) 0.034(3) 0.041(3) -0.002(3) 0.012(3) -0.004(3)
O12 0.025(3) 0.025(3) 0.035(3) 0.003(3) 0.013(3) 0.005(3)
O13 0.028(3) 0.030(3) 0.040(3) 0.007(3) 0.010(3) 0.007(3)
O15 0.032(3) 0.035(3) 0.058(3) -0.011(3) 0.008(3) 0.002(3)
O16 0.045(6) 0.033(6) 0.066(7) -0.015(6) 0.038(6) -0.009(5)
O17 0.036(4) 0.030(4) 0.038(4) 0.006(3) 0.016(3) 0.011(3)
O18 0.024(3) 0.031(3) 0.032(3) 0.008(3) 0.010(3) 0.006(3)
O19 0.013(2) 0.010(2) 0.019(2) 0.0029(18) 0.0055(18) 0.0050(18)
O20 0.020(6) 0.027(6) 0.022(5) 0.006(5) 0.007(4) 0.016(5)
O21 0.020(6) 0.019(5) 0.039(6) 0.015(5) 0.016(5) 0.016(5)
O22 0.0275(8) 0.0216(8) 0.0346(8) 0.0086(7) 0.0154(7) 0.0078(7)
O23 0.0211(8) 0.0129(7) 0.0269(8) 0.0053(7) 0.0078(7) 0.0051(7)
O24 0.024(7) 0.034(7) 0.054(8) 0.023(6) -0.008(6) 0.000(6)
O25 0.038(5) 0.013(4) 0.035(5) 0.008(4) 0.008(4) 0.015(4)
O26 0.014(5) 0.017(5) 0.041(7) 0.006(5) 0.008(5) 0.011(5)
O27 0.025(6) 0.024(6) 0.030(6) 0.012(5) 0.007(5) 0.014(5)
O28 0.028(3) 0.041(3) 0.038(3) 0.006(3) 0.010(3) 0.000(3)
O29 0.033(6) 0.017(5) 0.028(6) 0.006(5) 0.002(5) 0.016(5)
O30 0.029(3) 0.034(3) 0.051(3) -0.007(3) 0.010(3) 0.003(2)
O31 0.0222(11) 0.0251(11) 0.0404(11) 0.0077(10) 0.0169(10) 0.0078(10)
C32 0.020(5) 0.015(5) 0.030(6) 0.000(5) 0.008(5) 0.013(4)
O33 0.021(4) 0.028(4) 0.042(4) 0.013(3) 0.010(3) 0.007(3)
O34 0.100(13) 0.027(7) 0.040(8) 0.008(6) 0.029(8) 0.035(8)
O35 0.025(6) 0.017(5) 0.025(6) -0.001(4) 0.010(5) 0.007(5)
O36 0.055(7) 0.047(6) 0.039(6) 0.021(5) 0.009(5) -0.013(6)
O37 0.024(4) 0.027(4) 0.040(4) 0.006(4) 0.013(4) 0.003(3)
O38 0.045(8) 0.063(9) 0.038(7) 0.021(7) 0.018(6) 0.041(7)
O39 0.019(5) 0.036(5) 0.026(5) 0.009(4) 0.010(4) 0.012(4)
O40 0.045(7) 0.061(7) 0.027(6) 0.008(5) 0.010(5) 0.043(6)
O41 0.0319(11) 0.0311(11) 0.0230(11) 0.0075(10) 0.0119(10) 0.0127(10)
O42 0.015(5) 0.025(6) 0.021(5) 0.013(4) 0.010(4) 0.006(5)
O43 0.048(9) 0.018(6) 0.057(9) -0.011(6) 0.020(7) -0.002(6)
O44 0.015(4) 0.021(4) 0.033(5) -0.002(4) 0.009(4) 0.010(4)
O45 0.0229(8) 0.0262(8) 0.0352(8) 0.0099(7) 0.0100(7) -0.0003(7)
O46 0.016(6) 0.038(7) 0.031(6) 0.008(5) 0.000(5) 0.004(5)
O47 0.0274(8) 0.0224(8) 0.0304(8) 0.0103(7) 0.0051(7) 0.0018(7)
O48 0.0266(8) 0.0272(8) 0.0311(8) 0.0067(7) 0.0149(7) 0.0106(7)
O49 0.0323(11) 0.0312(11) 0.0236(11) 0.0072(10) 0.0116(10) 0.0126(10)
O50 0.0276(8) 0.0148(7) 0.0286(8) 0.0062(7) 0.0088(7) 0.0082(7)
C51 0.020(9) 0.019(9) 0.062(13) 0.019(9) 0.007(8) -0.007(7)
O52 0.016(5) 0.016(5) 0.019(5) -0.003(4) 0.000(4) 0.005(4)
O53 0.047(3) 0.034(3) 0.041(3) 0.002(3) 0.015(3) -0.004(3)
O54 0.032(7) 0.020(6) 0.040(7) 0.008(5) 0.020(5) 0.015(5)
O55 0.048(3) 0.032(3) 0.041(3) 0.003(3) 0.015(3) -0.002(3)
O56 0.029(6) 0.016(5) 0.022(6) 0.003(4) 0.009(5) 0.006(5)
O57 0.029(4) 0.055(5) 0.046(5) -0.011(4) 0.009(4) 0.011(4)
O58 0.024(6) 0.021(6) 0.043(7) -0.005(5) 0.005(5) 0.009(5)
O59 0.028(4) 0.030(4) 0.050(4) -0.001(4) 0.007(4) 0.004(3)
O60 0.030(3) 0.039(3) 0.038(3) 0.007(2) 0.009(2) 0.001(2)
O61 0.021(6) 0.037(7) 0.093(11) 0.030(7) 0.028(7) 0.019(6)
O62 0.0216(19) 0.0192(19) 0.0272(19) 0.0099(18) 0.0068(18) 0.0007(18)
O63 0.024(6) 0.033(6) 0.028(6) 0.001(5) 0.010(5) 0.014(5)
O64 0.018(5) 0.020(5) 0.028(6) 0.009(5) 0.005(4) 0.007(5)
O65 0.049(6) 0.032(5) 0.027(5) 0.004(4) -0.007(5) 0.018(5)
O66 0.0223(11) 0.0278(11) 0.0315(11) 0.0128(10) -0.0023(10) -0.0051(10)
O67 0.0239(8) 0.0159(7) 0.0274(8) 0.0084(7) 0.0107(7) 0.0086(7)
N3 0.072(13) 0.044(11) 0.076(13) 0.021(9) 0.039(10) 0.010(9)
C1 0.058(11) 0.035(10) 0.063(12) 0.005(9) 0.018(10) 0.026(9)
C46 0.019(5) 0.019(5) 0.028(6) -0.001(5) 0.008(4) 0.011(5)
C3 0.021(8) 0.031(9) 0.023(8) 0.001(7) 0.000(6) 0.015(7)
C4 0.068(15) 0.043(12) 0.041(12) 0.009(10) -0.014(11) 0.024(12)
C5 0.096(14) 0.037(10) 0.038(10) 0.027(8) 0.009(10) 0.012(10)
C6 0.040(11) 0.025(9) 0.047(11) 0.014(8) 0.008(9) 0.013(8)
C7 0.022(6) 0.023(6) 0.037(7) -0.003(5) 0.013(5) 0.013(5)
C8 0.026(9) 0.023(8) 0.031(9) 0.012(7) 0.014(7) 0.011(7)
C9 0.070(17) 0.044(13) 0.053(14) -0.008(11) -0.018(12) 0.016(12)
C10 0.056(8) 0.015(6) 0.036(7) 0.014(5) 0.014(6) 0.013(6)
C11 0.033(11) 0.035(11) 0.067(14) 0.022(10) 0.004(10) 0.015(9)
C12 0.071(13) 0.101(15) 0.048(12) 0.024(11) 0.007(10) 0.047(12)
C13 0.049(7) 0.030(6) 0.034(7) 0.014(6) 0.011(6) 0.014(6)
C14 0.021(9) 0.022(8) 0.038(10) 0.011(7) 0.010(7) 0.005(7)
C15 0.081(13) 0.029(9) 0.048(10) 0.011(8) 0.012(10) 0.034(9)
C16 0.018(6) 0.037(7) 0.029(7) 0.000(6) 0.009(5) 0.003(6)
C17 0.039(10) 0.027(9) 0.024(8) 0.009(7) 0.011(7) 0.022(8)
C18 0.08(2) 0.058(16) 0.059(16) -0.003(12) -0.038(14) 0.021(15)
C19 0.019(5) 0.019(5) 0.028(6) -0.001(5) 0.008(4) 0.011(5)
C20 0.019(5) 0.020(5) 0.030(6) 0.002(5) 0.009(5) 0.009(5)
C21 0.035(10) 0.039(10) 0.051(11) -0.007(8) -0.001(8) 0.018(8)
C22 0.037(11) 0.041(11) 0.059(13) 0.030(10) 0.020(9) 0.020(9)
C24 0.034(10) 0.035(10) 0.027(9) -0.005(8) 0.009(8) 0.008(8)
C25 0.044(11) 0.077(13) 0.044(11) 0.015(10) 0.002(9) 0.016(10)
C26 0.020(9) 0.013(8) 0.064(13) -0.001(8) 0.002(8) 0.004(7)
C27 0.021(8) 0.018(8) 0.022(8) 0.005(6) 0.002(6) 0.005(7)
C29 0.030(10) 0.032(10) 0.040(10) 0.017(8) 0.008(8) 0.011(8)
C30 0.11(2) 0.042(14) 0.074(18) 0.016(13) 0.007(17) 0.025(15)
C31 0.023(10) 0.037(11) 0.064(14) 0.016(10) 0.008(9) 0.010(8)
C45 0.043(10) 0.038(10) 0.040(10) 0.008(8) 0.014(8) 0.000(8)
C33 0.038(10) 0.012(7) 0.028(8) 0.015(6) 0.016(7) 0.009(7)
C34 0.015(8) 0.055(11) 0.050(11) 0.003(9) -0.001(8) -0.005(8)
C35 0.049(12) 0.044(11) 0.024(9) 0.006(8) 0.010(8) 0.026(10)
C36 0.065(16) 0.023(10) 0.066(15) -0.012(10) -0.002(12) 0.013(10)
C37 0.065(13) 0.029(9) 0.066(12) 0.019(9) 0.001(10) 0.010(9)
C38 0.033(10) 0.067(12) 0.049(11) 0.015(10) 0.017(9) 0.002(9)
C39 0.054(8) 0.067(8) 0.040(7) 0.015(7) 0.009(6) 0.052(7)
C40 0.058(8) 0.051(7) 0.045(8) -0.004(7) -0.018(7) 0.033(7)
C41 0.093(15) 0.078(14) 0.080(14) 0.021(12) 0.025(12) 0.056(12)
C42 0.118(17) 0.060(13) 0.084(15) 0.019(12) -0.054(14) 0.004(13)
C43 0.063(13) 0.053(11) 0.079(14) 0.034(10) 0.028(10) 0.030(10)
C44 0.071(15) 0.074(15) 0.088(17) 0.023(13) 0.000(13) 0.020(13)
C2 0.063(14) 0.042(11) 0.065(13) 0.029(10) 0.018(11) 0.024(11)
N23 0.029(10) 0.053(12) 0.095(16) 0.013(11) 0.020(10) 0.010(9)
C28 0.096(18) 0.065(14) 0.086(16) 0.039(13) -0.008(14) -0.007(13)
W5A 0.0183(8) 0.0154(13) 0.0183(11) 0.0016(8) 0.0108(7) 0.0044(9)
W11A 0.0132(12) 0.0163(9) 0.0275(14) 0.0020(8) 0.0150(9) 0.0002(8)
W9A 0.0101(15) 0.0185(15) 0.0227(10) -0.0047(9) 0.0087(10) -0.0013(8)
W10A 0.012(2) 0.0193(12) 0.029(2) 0.0028(13) 0.0089(15) 0.0067(16)

loop_
_atom_type_symbol
_atom_type_description
_atom_type_scat_dispersion_real
_atom_type_scat_dispersion_imag
_atom_type_scat_source
C C 0.0033 0.0016 'International Tables Vol C Tables 4.2.6.8 and 6.1.1.4'
H H 0.0000 0.0000 'International Tables Vol C Tables 4.2.6.8 and 6.1.1.4'
N N 0.0061 0.0033 'International Tables Vol C Tables 4.2.6.8 and 6.1.1.4'
O O 0.0106 0.0060 'International Tables Vol C Tables 4.2.6.8 and 6.1.1.4'
P P 0.1023 0.0942 'International Tables Vol C Tables 4.2.6.8 and 6.1.1.4'
Tm Tm -0.3139 5.2483 'International Tables Vol C Tables 4.2.6.8 and 6.1.1.4'
W W -0.8490 6.8722 'International Tables Vol C Tables 4.2.6.8 and 6.1.1.4'

loop_
_geom_angle_atom_site_label_1
_geom_angle_atom_site_label_2
_geom_angle_atom_site_label_3
_geom_angle
_geom_angle_site_symmetry_1
_geom_angle_site_symmetry_3
_geom_angle_publ_flag
O5 W1 O2 92.0(5) 2_656 2_656 ?
O5 W1 O19 64.4(6) 2_656 2_656 ?
O5 W1 O67 86.3(5) 2_656 . ?
O23 W1 O2 63.9(5) . 2_656 ?
O23 W1 O5 155.5(5) . 2_656 ?
O23 W1 O19 92.3(5) . 2_656 ?
O23 W1 O67 86.2(4) . . ?
O31 W1 O2 90.7(6) 2_656 2_656 ?
O31 W1 O5 87.1(5) 2_656 2_656 ?
O31 W1 O19 64.1(6) 2_656 2_656 ?
O31 W1 O23 89.3(5) 2_656 . ?
O31 W1 O67 153.5(5) 2_656 . ?
O62 W1 O2 159.7(6) . 2_656 ?
O62 W1 O5 102.0(5) . 2_656 ?
O62 W1 O19 161.5(6) . 2_656 ?
O62 W1 O23 102.4(5) . . ?
O62 W1 O31 104.5(5) . 2_656 ?
O62 W1 O67 102.0(5) . . ?
O67 W1 O2 63.9(5) . 2_656 ?
O67 W1 O19 89.9(5) . 2_656 ?
O6 W2 O9 55.8(7) . 2_775 ?
O6 W2 O13 86.0(5) . . ?
O6 W2 O15 86.0(6) . . ?
O6 W2 O33 148.9(6) . . ?
O13 W2 O9 91.8(6) . 2_775 ?
O13 W2 O15 154.4(6) . . ?
O13 W2 O33 87.6(5) . . ?
O15 W2 O9 63.7(7) . 2_775 ?
O33 W2 O9 94.0(6) . 2_775 ?
O33 W2 O15 86.7(5) . . ?
O36 W2 O6 108.6(7) . . ?
O36 W2 O9 158.6(8) . 2_775 ?
O36 W2 O13 102.3(7) . . ?
O36 W2 O15 103.4(8) . . ?
O36 W2 O33 102.5(6) . . ?
O22 W3 O4 61.9(5) . . ?
O22 W3 O45 86.6(5) . . ?
O31 W3 O4 93.1(5) . . ?
O31 W3 O22 154.6(5) . . ?
O31 W3 O45 85.8(5) . . ?
O31 W3 O48 86.6(5) . . ?
O45 W3 O4 63.7(5) . . ?
O48 W3 O4 93.9(5) . . ?
O48 W3 O22 90.5(5) . . ?
O48 W3 O45 155.8(5) . . ?
O61 W3 O4 157.1(7) . . ?
O61 W3 O22 101.6(6) . . ?
O61 W3 O31 103.7(5) . . ?
O61 W3 O45 101.6(6) . . ?
O61 W3 O48 102.5(6) . . ?
O8 W4 O3 89.8(6) . . ?
O8 W4 O7 65.4(7) . . ?
O8 W4 O18 155.6(5) . . ?
O16 W4 O3 162.4(9) . . ?
O16 W4 O7 163.4(9) . . ?
O16 W4 O8 103.2(7) . . ?
O16 W4 O18 101.2(6) . . ?
O16 W4 O28 103.1(7) . . ?
O16 W4 O33 101.4(7) . 2_775 ?
O18 W4 O3 66.5(6) . . ?
O18 W4 O7 90.6(7) . . ?
O28 W4 O3 89.2(7) . . ?
O28 W4 O7 65.5(7) . . ?
O28 W4 O8 86.6(6) . . ?
O28 W4 O18 87.4(5) . . ?
O33 W4 O3 66.7(6) 2_775 . ?
O33 W4 O7 90.6(7) 2_775 . ?
O33 W4 O8 88.5(5) 2_775 . ?
O33 W4 O18 87.3(5) 2_775 . ?
O33 W4 O28 155.5(5) 2_775 . ?
O17 W5 O6 95.9(6) . . ?
O17 W5 O30 103.1(6) . . ?
O17 W5 O60 98.4(6) . . ?
O28 W5 O6 154.7(6) . . ?
O28 W5 O17 109.4(6) . . ?
O28 W5 O30 91.4(7) . . ?
O28 W5 O60 95.0(6) . . ?
O30 W5 O6 83.4(6) . . ?
O60 W5 O6 80.2(6) . . ?
O60 W5 O30 154.1(6) . . ?
O23 W6 O1 93.4(5) . 2_656 ?
O23 W6 O2 63.3(5) . 2_656 ?
O23 W6 O66 87.4(5) . 2_656 ?
O43 W6 O1 159.4(7) . 2_656 ?
O43 W6 O2 160.4(7) . 2_656 ?
O43 W6 O23 103.1(6) . . ?
O43 W6 O49 100.9(6) . . ?
O43 W6 O50 101.3(7) . . ?
O43 W6 O66 102.7(7) . 2_656 ?
O49 W6 O1 62.9(6) . 2_656 ?
O49 W6 O2 93.7(6) . 2_656 ?
O49 W6 O23 156.0(4) . . ?
O49 W6 O50 90.0(5) . . ?
O49 W6 O66 86.2(5) . 2_656 ?
O50 W6 O1 91.8(5) . 2_656 ?
O50 W6 O2 65.4(5) . 2_656 ?
O50 W6 O23 86.6(5) . . ?
O50 W6 O66 156.1(5) . 2_656 ?
O66 W6 O1 65.4(6) 2_656 2_656 ?
O66 W6 O2 91.2(6) 2_656 2_656 ?
O24 W7 O4 158.3(7) . . ?
O24 W7 O41 100.4(6) . 2_656 ?
O24 W7 O45 103.9(6) . . ?
O24 W7 O47 102.0(6) . . ?
O24 W7 O66 102.9(6) . . ?
O41 W7 O4 92.2(5) 2_656 . ?
O45 W7 O4 64.0(5) . . ?
O45 W7 O41 155.6(5) . 2_656 ?
O45 W7 O47 88.0(5) . . ?
O45 W7 O66 89.9(5) . . ?
O47 W7 O4 61.4(6) . . ?
O47 W7 O41 84.8(5) . 2_656 ?
O66 W7 O4 95.3(6) . . ?
O66 W7 O41 86.8(5) . 2_656 ?
O66 W7 O47 154.8(5) . . ?
O4 W8 O2 41.8(6) . 2_656 ?
O22 W8 O2 92.9(6) . 2_656 ?
O22 W8 O4 63.3(6) . . ?
O38 W8 O2 159.2(6) . 2_656 ?
O38 W8 O4 159.0(7) . . ?
O38 W8 O22 102.0(6) . . ?
O38 W8 O47 103.1(6) . . ?
O38 W8 O50 101.8(6) . . ?
O38 W8 O67 102.6(5) . . ?
O47 W8 O2 92.0(6) . 2_656 ?
O47 W8 O4 63.3(6) . . ?
O47 W8 O22 87.2(5) . . ?
O47 W8 O50 155.1(5) . . ?
O50 W8 O2 64.4(5) . 2_656 ?
O50 W8 O4 92.6(5) . . ?
O50 W8 O22 86.6(5) . . ?
O67 W8 O2 63.0(5) . 2_656 ?
O67 W8 O4 93.3(5) . . ?
O67 W8 O22 155.4(5) . . ?
O67 W8 O47 88.6(5) . . ?
O67 W8 O50 87.1(5) . . ?
O8 W9 O12 90.4(7) . . ?
O53 W9 O8 150.4(7) . . ?
O53 W9 O12 60.7(8) . . ?
O53 W9 O55 91.1(7) . . ?
O53 W9 O60 92.7(7) . . ?
O55 W9 O8 81.9(6) . . ?
O55 W9 O12 66.3(7) . . ?
O55 W9 O60 150.0(7) . . ?
O59 W9 O8 94.6(6) . . ?
O59 W9 O12 166.1(8) . . ?
O59 W9 O53 115.0(7) . . ?
O59 W9 O55 101.5(7) . . ?
O59 W9 O60 103.7(7) . . ?
O60 W9 O8 80.1(6) . . ?
O60 W9 O12 89.9(7) . . ?
O11 W10 O12 65.1(8) . 2_775 ?
O11 W10 O13 149.4(7) . 2_775 ?
O11 W10 O18 85.0(6) . . ?
O13 W10 O12 86.2(7) 2_775 2_775 ?
O13 W10 O18 83.8(6) 2_775 . ?
O18 W10 O12 88.3(7) . 2_775 ?
O53 W10 O11 86.4(7) 2_775 . ?
O53 W10 O12 58.8(8) 2_775 2_775 ?
O53 W10 O13 87.5(7) 2_775 2_775 ?
O53 W10 O18 146.5(7) 2_775 . ?
O57 W10 O11 103.2(9) . . ?
O57 W10 O12 163.6(9) . 2_775 ?
O57 W10 O13 107.0(8) . 2_775 ?
O57 W10 O18 102.6(7) . . ?
O57 W10 O53 110.9(8) . 2_775 ?
O11 W11 O12 66.8(7) . 2_775 ?
O11 W11 O15 157.1(6) . . ?
O11 W11 O30 87.2(6) . . ?
O11 W11 O55 96.7(7) . 2_775 ?
O15 W11 O12 93.6(7) . 2_775 ?
O30 W11 O12 90.2(7) . 2_775 ?
O30 W11 O15 81.0(6) . . ?
O37 W11 O11 109.1(6) . . ?
O37 W11 O12 169.8(7) . 2_775 ?
O37 W11 O15 92.2(6) . . ?
O37 W11 O30 99.0(6) . . ?
O37 W11 O55 105.1(6) . 2_775 ?
O55 W11 O12 67.1(7) 2_775 2_775 ?
O55 W11 O15 85.5(7) 2_775 . ?
O55 W11 O30 152.8(6) 2_775 . ?
O1 W12 O19 40.6(6) 2_656 . ?
O5 W12 O1 94.4(5) . 2_656 ?
O5 W12 O19 62.9(5) . . ?
O5 W12 O41 89.2(5) . . ?
O5 W12 O48 86.4(5) . . ?
O5 W12 O49 155.9(5) . . ?
O34 W12 O1 159.1(7) . 2_656 ?
O34 W12 O5 102.7(6) . . ?
O34 W12 O19 160.3(7) . . ?
O34 W12 O41 102.2(7) . . ?
O34 W12 O48 101.9(7) . . ?
O34 W12 O49 101.4(5) . . ?
O41 W12 O1 65.6(6) . 2_656 ?
O41 W12 O19 91.4(5) . . ?
O41 W12 O48 155.9(5) . . ?
O41 W12 O49 87.3(5) . . ?
O48 W12 O1 91.1(6) . 2_656 ?
O48 W12 O19 65.5(5) . . ?
O49 W12 O1 62.5(5) . 2_656 ?
O49 W12 O19 93.4(5) . . ?
O49 W12 O48 87.1(5) . . ?
O20 Tm00 O26 78.0(4) . . ?
O20 Tm00 O52 140.7(4) . . ?
O20 Tm00 O54 73.9(4) . . ?
O20 Tm00 O63 143.0(4) . . ?
O21 Tm00 O20 114.9(4) . . ?
O21 Tm00 O26 133.2(4) . . ?
O21 Tm00 O29 149.1(4) . . ?
O21 Tm00 O42 76.1(4) . . ?
O21 Tm00 O52 76.7(4) . . ?
O21 Tm00 O54 69.9(4) . . ?
O21 Tm00 O63 78.8(4) . . ?
O26 Tm00 O52 122.9(4) . . ?
O26 Tm00 O54 71.6(4) . . ?
O26 Tm00 O63 69.1(4) . . ?
O29 Tm00 O20 78.8(4) . . ?
O29 Tm00 O26 75.2(4) . . ?
O29 Tm00 O42 82.0(4) . . ?
O29 Tm00 O52 76.2(4) . . ?
O29 Tm00 O54 140.5(4) . . ?
O29 Tm00 O63 107.5(4) . . ?
O42 Tm00 O20 74.1(4) . . ?
O42 Tm00 O26 146.8(4) . . ?
O42 Tm00 O52 72.9(3) . . ?
O42 Tm00 O54 116.2(4) . . ?
O42 Tm00 O63 142.2(4) . . ?
O54 Tm00 O52 141.0(3) . . ?
O63 Tm00 O52 74.2(4) . . ?
O63 Tm00 O54 80.0(4) . . ?
O2 P1 O1 111.3(10) . 2_656 ?
O2 P1 O1 68.7(10) 2_656 2_656 ?
O2 P1 O2 180.0 . 2_656 ?
O2 P1 O4 70.0(10) 2_656 . ?
O2 P1 O4 70.0(10) . 2_656 ?
O2 P1 O4 110.0(10) 2_656 2_656 ?
O2 P1 O4 110.0(10) . . ?
O2 P1 O19 114.1(10) . 2_656 ?
O2 P1 O19 65.9(10) 2_656 2_656 ?
O4 P1 O4 180.0 . 2_656 ?
O19 P1 O1 110.0(10) . . ?
O19 P1 O1 70.0(10) 2_656 . ?
O21 P2 O27 107.6(6) . . ?
O21 P2 O56 114.7(6) . . ?
O21 P2 C20 113.9(7) . . ?
O27 P2 O56 109.1(6) . . ?
O27 P2 C20 108.5(7) . . ?
O56 P2 C20 102.9(6) . . ?
O10 P3 C32 109.4(7) . . ?
O10 P3 O58 103.7(7) . . ?
O52 P3 O10 114.9(6) . . ?
O52 P3 C32 114.0(7) . . ?
O52 P3 O58 107.8(6) . . ?
O58 P3 C32 106.1(7) . . ?
O3 P4 O3 180.0 2_775 . ?
O3 P4 O7 59.0(13) 2_775 2_775 ?
O3 P4 O7 121.0(13) . 2_775 ?
O3 P4 O9 69.1(11) 2_775 2_775 ?
O3 P4 O9 110.9(11) . 2_775 ?
O3 P4 O12 112.4(12) 2_775 2_775 ?
O3 P4 O12 67.6(12) 2_775 . ?
O3 P4 O12 112.4(12) . . ?
O3 P4 O12 67.6(12) . 2_775 ?
O7 P4 O9 104.8(12) . . ?
O7 P4 O9 75.2(12) 2_775 . ?
O12 P4 O9 99.8(12) . 2_775 ?
O12 P4 O9 80.2(12) 2_775 2_775 ?
O12 P4 O12 180.0 . 2_775 ?
O39 P5 O46 104.6(6) . . ?
O39 P5 C27 107.7(7) . . ?
O42 P5 O39 109.7(6) . . ?
O42 P5 O46 114.5(6) . . ?
O42 P5 C27 112.7(7) . . ?
O46 P5 C27 107.1(7) . . ?
O20 P6 O35 113.8(6) . . ?
O20 P6 O64 109.2(6) . . ?
O20 P6 C19 114.9(7) . . ?
O35 P6 O64 105.1(6) . . ?
O35 P6 C19 104.7(7) . . ?
O64 P6 C19 108.5(7) . . ?
O25 P7 C33 109.3(7) . . ?
O29 P7 O25 107.1(6) . . ?
O29 P7 O65 114.7(7) . . ?
O29 P7 C33 113.0(7) . . ?
O65 P7 O25 110.3(7) . . ?
O65 P7 C33 102.4(7) . . ?
O26 P8 O40 108.8(6) . . ?
O26 P8 O44 113.0(6) . . ?
O26 P8 C46 114.9(7) . . ?
O40 P8 O44 109.8(7) . . ?
O40 P8 C46 107.7(8) . . ?
O44 P8 C46 102.4(6) . . ?
W6 O1 W12 93.5(6) 2_656 2_656 ?
P1 O1 W6 126.6(11) . 2_656 ?
P1 O1 W12 126.2(10) . 2_656 ?
P1 O1 O19 54.7(9) . 2_656 ?
W1 O2 W6 91.9(6) 2_656 2_656 ?
W1 O2 W8 90.8(6) 2_656 2_656 ?
W6 O2 W8 90.1(6) 2_656 2_656 ?
P1 O2 W1 126.5(10) . 2_656 ?
P1 O2 W6 124.7(11) . 2_656 ?
P1 O2 W8 122.4(10) . 2_656 ?
P1 O2 O4 57.4(9) . 2_656 ?
O4 O2 W1 131.6(11) 2_656 2_656 ?
O4 O2 W6 127.1(11) 2_656 2_656 ?
O4 O2 W8 65.1(8) 2_656 2_656 ?
P4 O3 W4 132.4(14) . . ?
P4 O3 O12 62.7(12) . 2_775 ?
O12 O3 W4 134.8(13) 2_775 . ?
W3 O4 W7 91.9(6) . . ?
W8 O4 W3 94.4(6) . . ?
W8 O4 W7 93.5(7) . . ?
P1 O4 W3 122.0(10) . . ?
P1 O4 W7 120.8(9) . . ?
P1 O4 W8 125.8(10) . . ?
P1 O4 O2 52.6(8) . 2_656 ?
O2 O4 W3 133.6(11) 2_656 . ?
O2 O4 W7 132.3(11) 2_656 . ?
O2 O4 W8 73.2(9) 2_656 . ?
W12 O5 W1 140.1(7) . 2_656 ?
W2 O6 W5 147.7(9) . . ?
W5A O6 W2 154.8(10) . . ?
W4 O7 W9A 87.8(7) . . ?
P4 O7 W4 134.5(15) . . ?
P4 O7 W9A 122.6(12) . . ?
W4 O8 W9 141.9(7) . . ?
W9A O8 W4 140.8(8) . . ?
W2 O9 W5A 91.4(8) 2_775 2_775 ?
W2 O9 W11A 89.8(7) 2_775 2_775 ?
P4 O9 W2 127.8(11) . 2_775 ?
P4 O9 W5A 125.8(11) . 2_775 ?
P4 O9 W11A 122.2(12) . 2_775 ?
C13 O10 P3 126.0(10) . . ?
W11 O11 W10 137.8(9) . . ?
W10A O11 W11A 132.8(8) . . ?
W9 O12 W10 89.5(8) . 2_775 ?
W9 O12 W11 88.5(7) . 2_775 ?
W10 O12 W11 88.5(7) 2_775 2_775 ?
P4 O12 W9 126.5(12) . . ?
P4 O12 W10 131.1(12) . 2_775 ?
P4 O12 W11 120.2(13) . 2_775 ?
P4 O12 O3 49.7(10) . 2_775 ?
O3 O12 W9 141.8(15) 2_775 . ?
O3 O12 W10 81.5(12) 2_775 2_775 ?
O3 O12 W11 128.0(14) 2_775 2_775 ?
W2 O13 W10 145.6(8) . 2_775 ?
W2 O13 W10A 135.6(7) . 2_775 ?
W2 O15 W11 140.9(8) . . ?
W11A O15 W2 140.2(8) . . ?
W4 O18 W10 142.4(7) . . ?
W10A O18 W4 136.3(7) . . ?
W1 O19 W12 91.8(6) 2_656 . ?
P1 O19 W1 128.9(10) . 2_656 ?
P1 O19 W12 123.0(10) . . ?
P1 O19 O1 55.3(9) . 2_656 ?
O1 O19 W12 67.8(9) 2_656 . ?
P6 O20 Tm00 157.3(7) . . ?
P2 O21 Tm00 151.9(6) . . ?
W3 O22 W8 139.9(6) . . ?
W1 O23 W6 140.3(6) . . ?
C10 O25 P7 124.5(11) . . ?
P8 O26 Tm00 146.7(6) . . ?
C17 O27 P2 126.1(10) . . ?
W4 O28 W5A 142.1(7) . . ?
W5 O28 W4 139.7(8) . . ?
P7 O29 Tm00 149.4(7) . . ?
W5 O30 W11 145.4(7) . . ?
W11A O30 W5A 133.5(8) . . ?
W1 O31 W3 141.9(6) 2_656 . ?
P3 C32 H32A 108.0 . . ?
P3 C32 H32B 108.0 . . ?
H32A C32 H32B 107.3 . . ?
C20 C32 P3 117.1(10) . . ?
C20 C32 H32A 108.0 . . ?
C20 C32 H32B 108.0 . . ?
W4 O33 W2 140.1(6) 2_775 . ?
C8 O35 P6 122.6(9) . . ?
C16 O39 P5 124.0(10) . . ?
C39 O40 P8 125.0(11) . . ?
W12 O41 W7 140.5(7) . 2_656 ?
P5 O42 Tm00 153.5(7) . . ?
C7 O44 P8 122.2(9) . . ?
W7 O45 W3 140.0(6) . . ?
C3 O46 P5 125.3(10) . . ?
W8 O47 W7 141.1(7) . . ?
W3 O48 W12 139.8(6) . . ?
W6 O49 W12 140.3(6) . . ?
W6 O50 W8 139.6(6) . . ?
C8 C51 H51 109.5 . . ?
P3 O52 Tm00 145.5(6) . . ?
W9 O53 W10 149.5(10) . 2_775 ?
W9 O53 W10A 140.5(10) . 2_775 ?
W10 O53 W10A 9.6(4) 2_775 2_775 ?
W10A O53 W9A 134.3(9) 2_775 . ?
Tm00 O54 H54A 109.5 . . ?
Tm00 O54 H54B 109.6 . . ?
H54A O54 H54B 104.2 . . ?
W9 O55 W11A 140.7(7) . 2_775 ?
W11 O55 W9 134.3(8) 2_775 . ?
W11 O55 W11A 14.14(17) 2_775 2_775 ?
C14 O56 P2 122.1(10) . . ?
C24 O58 P3 122.7(11) . . ?
W5 O60 W9 140.1(8) . . ?
W9A O60 W5A 141.6(8) . . ?
Tm00 O63 H63A 110.1 . . ?
Tm00 O63 H63B 110.4 . . ?
H63A O63 H63B 103.8 . . ?
C26 O64 P6 125.1(10) . . ?
C40 O65 P7 121.2(13) . . ?
W7 O66 W6 140.5(6) . 2_656 ?
W8 O67 W1 141.6(6) . . ?
H1A C1 H1B 109.5 . . ?
H1A C1 H1C 109.5 . . ?
H1B C1 H1C 109.5 . . ?
C7 C1 H1A 109.5 . . ?
C7 C1 H1B 109.5 . . ?
C7 C1 H1C 109.5 . . ?
P8 C46 H46A 109.4 . . ?
P8 C46 H46B 109.4 . . ?
H46A C46 H46B 108.0 . . ?
C19 C46 P8 111.4(11) . . ?
C19 C46 H46A 109.4 . . ?
C19 C46 H46B 109.4 . . ?
O46 C3 H3 109.0 . . ?
O46 C3 C4 108.5(14) . . ?
O46 C3 C35 107.6(14) . . ?
C4 C3 H3 109.0 . . ?
C35 C3 H3 109.0 . . ?
C35 C3 C4 113.7(15) . . ?
C3 C4 H4A 109.5 . . ?
C3 C4 H4B 109.5 . . ?
C3 C4 H4C 109.5 . . ?
H4A C4 H4B 109.5 . . ?
H4A C4 H4C 109.5 . . ?
H4B C4 H4C 109.5 . . ?
H5A C5 H5B 109.5 . . ?
H5A C5 H5C 109.5 . . ?
H5B C5 H5C 109.5 . . ?
C13 C5 H5A 109.5 . . ?
C13 C5 H5B 109.5 . . ?
C13 C5 H5C 109.5 . . ?
H6A C6 H6B 109.5 . . ?
H6A C6 H6C 109.5 . . ?
H6B C6 H6C 109.5 . . ?
C14 C6 H6A 109.5 . . ?
C14 C6 H6B 109.5 . . ?
C14 C6 H6C 109.5 . . ?
O44 C7 H7 110.3 . . ?
O44 C7 C34 107.1(14) . . ?
C1 C7 O44 106.7(14) . . ?
C1 C7 H7 110.3 . . ?
C1 C7 C34 111.9(16) . . ?
C34 C7 H7 110.3 . . ?
O35 C8 C51 109.3(13) . . ?
O35 C8 H8 109.9 . . ?
O35 C8 C22 107.0(14) . . ?
C51 C8 H8 109.9 . . ?
C22 C8 C51 110.7(15) . . ?
C22 C8 H8 109.9 . . ?
H9A C9 H9B 109.5 . . ?
H9A C9 H9C 109.5 . . ?
H9B C9 H9C 109.5 . . ?
C26 C9 H9A 109.5 . . ?
C26 C9 H9B 109.5 . . ?
C26 C9 H9C 109.5 . . ?
O25 C10 H10 112(10) . . ?
O25 C10 C15 107.3(16) . . ?
O25 C10 C37 110.5(16) . . ?
C15 C10 H10 99(10) . . ?
C15 C10 C37 113.0(17) . . ?
C37 C10 H10 114(10) . . ?
H11A C11 H11B 109.5 . . ?
H11A C11 H11C 109.5 . . ?
H11B C11 H11C 109.5 . . ?
C17 C11 H11A 109.5 . . ?
C17 C11 H11B 109.5 . . ?
C17 C11 H11C 109.5 . . ?
H12A C12 H12B 109.5 . . ?
H12A C12 H12C 109.5 . . ?
H12B C12 H12C 109.5 . . ?
C39 C12 H12A 109.5 . . ?
C39 C12 H12B 109.5 . . ?
C39 C12 H12C 109.5 . . ?
O10 C13 H13 110.1 . . ?
O10 C13 C45 109.8(15) . . ?
C5 C13 O10 105.8(15) . . ?
C5 C13 H13 110.1 . . ?
C5 C13 C45 110.9(19) . . ?
C45 C13 H13 110.1 . . ?
O56 C14 C6 103.9(13) . . ?
O56 C14 H14 108.8 . . ?
C6 C14 H14 108.8 . . ?
C31 C14 O56 110.3(15) . . ?
C31 C14 C6 115.9(15) . . ?
C31 C14 H14 108.8 . . ?
C10 C15 H15A 109.5 . . ?
C10 C15 H15B 109.5 . . ?
C10 C15 H15C 109.5 . . ?
H15A C15 H15B 109.5 . . ?
H15A C15 H15C 109.5 . . ?
H15B C15 H15C 109.5 . . ?
O39 C16 H16 109.6 . . ?
O39 C16 C21 106.7(14) . . ?
O39 C16 C38 105.7(15) . . ?
C21 C16 H16 109.6 . . ?
C21 C16 C38 115.5(17) . . ?
C38 C16 H16 109.6 . . ?
O27 C17 C11 106.3(13) . . ?
O27 C17 H17 109.7 . . ?
O27 C17 C29 107.6(13) . . ?
C11 C17 H17 109.7 . . ?
C11 C17 C29 113.7(15) . . ?
C29 C17 H17 109.7 . . ?
H18A C18 H18B 109.5 . . ?
H18A C18 H18C 109.5 . . ?
H18B C18 H18C 109.5 . . ?
C24 C18 H18A 109.5 . . ?
C24 C18 H18B 109.5 . . ?
C24 C18 H18C 109.5 . . ?
P6 C19 H19A 108.6 . . ?
P6 C19 H19B 108.6 . . ?
C46 C19 P6 114.7(10) . . ?
C46 C19 H19A 108.6 . . ?
C46 C19 H19B 108.6 . . ?
H19A C19 H19B 107.6 . . ?
P2 C20 H20A 108.5 . . ?
P2 C20 H20B 108.5 . . ?
C32 C20 P2 115.1(11) . . ?
C32 C20 H20A 108.5 . . ?
C32 C20 H20B 108.5 . . ?
H20A C20 H20B 107.5 . . ?
C16 C21 H21A 109.5 . . ?
C16 C21 H21B 109.5 . . ?
C16 C21 H21C 109.5 . . ?
H21A C21 H21B 109.5 . . ?
H21A C21 H21C 109.5 . . ?
H21B C21 H21C 109.5 . . ?
C8 C22 H22A 109.5 . . ?
C8 C22 H22B 109.5 . . ?
C8 C22 H22C 109.5 . . ?
H22A C22 H22B 109.5 . . ?
H22A C22 H22C 109.5 . . ?
H22B C22 H22C 109.5 . . ?
O58 C24 C18 108.8(17) . . ?
O58 C24 H24 108.8 . . ?
C18 C24 H24 108.8 . . ?
C36 C24 O58 106.5(16) . . ?
C36 C24 C18 115(2) . . ?
C36 C24 H24 108.8 . . ?
H25A C25 H25B 109.5 . . ?
H25A C25 H25C 109.5 . . ?
H25B C25 H25C 109.5 . . ?
C40 C25 H25A 109.5 . . ?
C40 C25 H25B 109.5 . . ?
C40 C25 H25C 109.5 . . ?
O64 C26 C9 108.2(15) . . ?
O64 C26 H26 109.6 . . ?
C9 C26 H26 109.6 . . ?
C30 C26 O64 106.5(18) . . ?
C30 C26 C9 113.4(19) . . ?
C30 C26 H26 109.6 . . ?
P5 C27 H27A 109.4 . . ?
P5 C27 H27B 109.4 . . ?
H27A C27 H27B 108.0 . . ?
C33 C27 P5 111.1(10) . . ?
C33 C27 H27A 109.4 . . ?
C33 C27 H27B 109.4 . . ?
C17 C29 H29A 109.5 . . ?
C17 C29 H29B 109.5 . . ?
C17 C29 H29C 109.5 . . ?
H29A C29 H29B 109.5 . . ?
H29A C29 H29C 109.5 . . ?
H29B C29 H29C 109.5 . . ?
C26 C30 H30A 109.5 . . ?
C26 C30 H30B 109.5 . . ?
C26 C30 H30C 109.5 . . ?
H30A C30 H30B 109.5 . . ?
H30A C30 H30C 109.5 . . ?
H30B C30 H30C 109.5 . . ?
C14 C31 H31A 109.5 . . ?
C14 C31 H31B 109.5 . . ?
C14 C31 H31C 109.5 . . ?
H31A C31 H31B 109.5 . . ?
H31A C31 H31C 109.5 . . ?
H31B C31 H31C 109.5 . . ?
C13 C45 H45A 109.5 . . ?
C13 C45 H45B 109.5 . . ?
C13 C45 H45C 109.5 . . ?
H45A C45 H45B 109.5 . . ?
H45A C45 H45C 109.5 . . ?
H45B C45 H45C 109.5 . . ?
P7 C33 H33A 108.8 . . ?
P7 C33 H33B 108.8 . . ?
C27 C33 P7 114.0(11) . . ?
C27 C33 H33A 108.8 . . ?
C27 C33 H33B 108.8 . . ?
H33A C33 H33B 107.6 . . ?
C7 C34 H34A 109.5 . . ?
C7 C34 H34B 109.5 . . ?
C7 C34 H34C 109.5 . . ?
H34A C34 H34B 109.5 . . ?
H34A C34 H34C 109.5 . . ?
H34B C34 H34C 109.5 . . ?
C3 C35 H35A 109.5 . . ?
C3 C35 H35B 109.5 . . ?
C3 C35 H35C 109.5 . . ?
H35A C35 H35B 109.5 . . ?
H35A C35 H35C 109.5 . . ?
H35B C35 H35C 109.5 . . ?
C24 C36 H36A 109.5 . . ?
C24 C36 H36B 109.5 . . ?
C24 C36 H36C 109.5 . . ?
H36A C36 H36B 109.5 . . ?
H36A C36 H36C 109.5 . . ?
H36B C36 H36C 109.5 . . ?
C10 C37 H37A 109.5 . . ?
C10 C37 H37B 109.5 . . ?
C10 C37 H37C 109.5 . . ?
H37A C37 H37B 109.5 . . ?
H37A C37 H37C 109.5 . . ?
H37B C37 H37C 109.5 . . ?
C16 C38 H38A 109.5 . . ?
C16 C38 H38B 109.5 . . ?
C16 C38 H38C 109.5 . . ?
H38A C38 H38B 109.5 . . ?
H38A C38 H38C 109.5 . . ?
H38B C38 H38C 109.5 . . ?
O40 C39 C12 109.6(17) . . ?
O40 C39 H39 111.1 . . ?
O40 C39 C41 106.8(19) . . ?
C12 C39 H39 111.1 . . ?
C12 C39 C41 107(2) . . ?
C41 C39 H39 111.1 . . ?
O65 C40 H40 109.7 . . ?
O65 C40 C42 103(2) . . ?
C25 C40 O65 112.6(18) . . ?
C25 C40 H40 109.7 . . ?
C25 C40 C42 112(2) . . ?
C42 C40 H40 109.7 . . ?
C39 C41 H41A 109.5 . . ?
C39 C41 H41B 109.5 . . ?
C39 C41 H41C 109.5 . . ?
H41A C41 H41B 109.5 . . ?
H41A C41 H41C 109.5 . . ?
H41B C41 H41C 109.5 . . ?
C40 C42 H42A 109.5 . . ?
C40 C42 H42B 109.5 . . ?
C40 C42 H42C 109.5 . . ?
H42A C42 H42B 109.5 . . ?
H42A C42 H42C 109.5 . . ?
H42B C42 H42C 109.5 . . ?
N3 C43 C44 176(3) . . ?
C43 C44 H44A 109.5 . . ?
C43 C44 H44B 109.5 . . ?
C43 C44 H44C 109.5 . . ?
H44A C44 H44B 109.5 . . ?
H44A C44 H44C 109.5 . . ?
H44B C44 H44C 109.5 . . ?
N23 C2 C28 178(3) . . ?
C2 C28 H28A 109.5 . . ?
C2 C28 H28B 109.5 . . ?
C2 C28 H28C 109.5 . . ?
H28A C28 H28B 109.5 . . ?
H28A C28 H28C 109.5 . . ?
H28B C28 H28C 109.5 . . ?
O6 W5A O9 54.2(7) . 2_775 ?
O6 W5A O28 142.2(7) . . ?
O6 W5A O30 93.0(6) . . ?
O6 W5A O60 88.4(6) . . ?
O17 W5A O6 121.7(7) . . ?
O17 W5A O9 167.5(7) . 2_775 ?
O17 W5A O28 95.9(6) . . ?
O17 W5A O30 108.7(6) . . ?
O17 W5A O60 102.2(6) . . ?
O28 W5A O9 89.9(6) . 2_775 ?
O30 W5A O9 61.9(6) . 2_775 ?
O30 W5A O28 77.0(6) . . ?
O30 W5A O60 142.4(6) . . ?
O60 W5A O9 89.7(6) . 2_775 ?
O60 W5A O28 79.0(6) . . ?
O11 W11A O9 95.2(7) . 2_775 ?
O15 W11A O9 64.2(7) . 2_775 ?
O15 W11A O11 154.5(7) . . ?
O15 W11A O30 102.6(7) . . ?
O15 W11A O37 112.0(7) . . ?
O15 W11A O55 90.3(7) . 2_775 ?
O30 W11A O9 64.7(6) . 2_775 ?
O30 W11A O11 79.5(6) . . ?
O30 W11A O55 145.8(6) . 2_775 ?
O37 W11A O9 170.5(7) . 2_775 ?
O37 W11A O11 90.6(6) . . ?
O37 W11A O30 109.2(6) . . ?
O37 W11A O55 94.4(6) . 2_775 ?
O55 W11A O9 94.4(6) 2_775 2_775 ?
O55 W11A O11 75.8(5) 2_775 . ?
O8 W9A O7 65.1(7) . . ?
O8 W9A O53 158.4(6) . . ?
O8 W9A O55 95.3(7) . . ?
O8 W9A O59 107.8(7) . . ?
O8 W9A O60 93.8(6) . . ?
O53 W9A O7 94.0(7) . . ?
O55 W9A O7 95.5(7) . . ?
O55 W9A O53 80.7(6) . . ?
O59 W9A O7 165.8(7) . . ?
O59 W9A O53 93.8(6) . . ?
O59 W9A O55 97.4(7) . . ?
O59 W9A O60 100.5(7) . . ?
O60 W9A O7 68.8(7) . . ?
O60 W9A O53 82.8(6) . . ?
O60 W9A O55 156.3(6) . . ?
O11 W10A O13 164.9(8) . 2_775 ?
O11 W10A O53 85.9(7) . 2_775 ?
O11 W10A O57 96.2(8) . . ?
O13 W10A O53 85.1(6) 2_775 2_775 ?
O18 W10A O11 94.5(7) . . ?
O18 W10A O13 90.7(6) . 2_775 ?
O18 W10A O53 163.2(8) . 2_775 ?
O18 W10A O57 101.0(7) . . ?
O57 W10A O13 96.8(7) . 2_775 ?
O57 W10A O53 95.6(7) . 2_775 ?

loop_
_geom_bond_atom_site_label_1
_geom_bond_atom_site_label_2
_geom_bond_distance
_geom_bond_site_symmetry_2
_geom_bond_publ_flag
W1 O2 2.471(19) 2_656 ?
W1 O5 1.902(11) 2_656 ?
W1 O19 2.430(19) 2_656 ?
W1 O23 1.882(10) . ?
W1 O31 1.879(12) 2_656 ?
W1 O62 1.665(10) . ?
W1 O67 1.907(10) . ?
W2 O6 1.864(12) . ?
W2 O9 2.32(2) 2_775 ?
W2 O13 1.889(12) . ?
W2 O15 1.913(14) . ?
W2 O33 1.898(12) . ?
W2 O36 1.666(15) . ?
W3 O4 2.466(18) . ?
W3 O22 1.890(11) . ?
W3 O31 1.884(12) . ?
W3 O45 1.920(12) . ?
W3 O48 1.886(12) . ?
W3 O61 1.682(11) . ?
W4 O3 2.46(2) . ?
W4 O7 2.36(2) . ?
W4 O8 1.888(13) . ?
W4 O16 1.680(14) . ?
W4 O18 1.899(11) . ?
W4 O28 1.883(14) . ?
W4 O33 1.882(12) 2_775 ?
W5 O6 2.013(14) . ?
W5 O17 1.780(13) . ?
W5 O28 1.642(15) . ?
W5 O30 1.910(13) . ?
W5 O60 1.885(13) . ?
W6 O1 2.438(18) 2_656 ?
W6 O2 2.484(18) 2_656 ?
W6 O23 1.904(10) . ?
W6 O43 1.663(12) . ?
W6 O49 1.888(11) . ?
W6 O50 1.890(11) . ?
W6 O66 1.913(13) 2_656 ?
W7 O4 2.480(19) . ?
W7 O24 1.677(12) . ?
W7 O41 1.901(11) 2_656 ?
W7 O45 1.864(11) . ?
W7 O47 1.886(11) . ?
W7 O66 1.872(13) . ?
W8 O2 2.529(19) 2_656 ?
W8 O4 2.397(19) . ?
W8 O22 1.907(11) . ?
W8 O38 1.668(12) . ?
W8 O47 1.880(11) . ?
W8 O50 1.891(11) . ?
W8 O67 1.865(10) . ?
W9 O8 2.107(15) . ?
W9 O12 2.42(2) . ?
W9 O53 1.676(15) . ?
W9 O55 1.893(15) . ?
W9 O59 1.633(13) . ?
W9 O60 1.913(14) . ?
W10 O11 1.908(17) . ?
W10 O12 2.43(3) 2_775 ?
W10 O13 1.910(15) 2_775 ?
W10 O18 2.018(13) . ?
W10 O53 1.866(15) 2_775 ?
W10 O57 1.543(16) . ?
W11 O11 1.741(16) . ?
W11 O12 2.44(2) 2_775 ?
W11 O15 2.106(16) . ?
W11 O30 1.969(13) . ?
W11 O37 1.684(12) . ?
W11 O55 1.790(13) 2_775 ?
W12 O1 2.450(19) 2_656 ?
W12 O5 1.874(12) . ?
W12 O19 2.510(18) . ?
W12 O34 1.679(13) . ?
W12 O41 1.884(12) . ?
W12 O48 1.902(12) . ?
W12 O49 1.897(12) . ?
Tm00 O20 2.299(10) . ?
Tm00 O21 2.269(9) . ?
Tm00 O26 2.301(10) . ?
Tm00 O29 2.292(10) . ?
Tm00 O42 2.296(10) . ?
Tm00 O52 2.396(10) . ?
Tm00 O54 2.389(11) . ?
Tm00 O63 2.360(11) . ?
P1 O1 1.507(19) 2_656 ?
P1 O1 1.507(18) . ?
P1 O2 1.489(19) 2_656 ?
P1 O2 1.489(19) . ?
P1 O4 1.578(19) . ?
P1 O4 1.578(19) 2_656 ?
P1 O19 1.497(19) . ?
P1 O19 1.497(19) 2_656 ?
P2 O21 1.484(10) . ?
P2 O27 1.551(11) . ?
P2 O56 1.562(11) . ?
P2 C20 1.786(16) . ?
P3 O10 1.550(12) . ?
P3 C32 1.777(15) . ?
P3 O52 1.490(10) . ?
P3 O58 1.583(12) . ?
P4 O3 1.40(2) 2_775 ?
P4 O3 1.40(2) . ?
P4 O7 1.48(2) . ?
P4 O7 1.48(2) 2_775 ?
P4 O9 1.63(2) . ?
P4 O9 1.63(2) 2_775 ?
P4 O12 1.63(2) 2_775 ?
P4 O12 1.63(2) . ?
P5 O39 1.569(11) . ?
P5 O42 1.469(11) . ?
P5 O46 1.574(12) . ?
P5 C27 1.776(16) . ?
P6 O20 1.477(10) . ?
P6 O35 1.558(12) . ?
P6 O64 1.567(11) . ?
P6 C19 1.796(15) . ?
P7 O25 1.560(11) . ?
P7 O29 1.468(12) . ?
P7 O65 1.559(12) . ?
P7 C33 1.772(17) . ?
P8 O26 1.485(10) . ?
P8 O40 1.567(13) . ?
P8 O44 1.568(11) . ?
P8 C46 1.776(15) . ?
O1 O19 1.72(3) 2_656 ?
O2 O4 1.76(3) 2_656 ?
O3 O12 1.69(3) 2_775 ?
O6 W5A 1.631(14) . ?
O7 W9A 2.47(2) . ?
O8 W9A 1.667(15) . ?
O9 W5A 2.45(2) 2_775 ?
O9 W11A 2.42(2) 2_775 ?
O10 C13 1.49(2) . ?
O11 W11A 2.220(17) . ?
O11 W10A 1.820(18) . ?
O13 W10A 1.895(16) 2_775 ?
O15 W11A 1.643(16) . ?
O17 W5A 1.598(12) . ?
O18 W10A 1.792(13) . ?
O25 C10 1.461(19) . ?
O27 C17 1.489(19) . ?
O28 W5A 2.135(15) . ?
O30 W5A 1.952(14) . ?
O30 W11A 1.747(12) . ?
C32 H32A 0.9900 . ?
C32 H32B 0.9900 . ?
C32 C20 1.54(2) . ?
O35 C8 1.450(19) . ?
O37 W11A 1.668(11) . ?
O39 C16 1.465(19) . ?
O40 C39 1.45(2) . ?
O44 C7 1.484(19) . ?
O46 C3 1.42(2) . ?
C51 H51 0.8400 . ?
C51 C8 1.54(2) . ?
O53 W9A 2.057(16) . ?
O53 W10A 1.968(15) 2_775 ?
O54 H54A 0.8755 . ?
O54 H54B 0.8759 . ?
O55 W11A 2.074(14) 2_775 ?
O55 W9A 1.883(14) . ?
O56 C14 1.489(19) . ?
O57 W10A 1.828(16) . ?
O58 C24 1.49(2) . ?
O59 W9A 1.757(13) . ?
O60 W5A 1.955(13) . ?
O60 W9A 1.874(14) . ?
O63 H63A 0.8832 . ?
O63 H63B 0.8819 . ?
O64 C26 1.48(2) . ?
O65 C40 1.48(2) . ?
N3 C43 1.10(3) . ?
C1 H1A 0.9800 . ?
C1 H1B 0.9800 . ?
C1 H1C 0.9800 . ?
C1 C7 1.48(3) . ?
C46 H46A 0.9900 . ?
C46 H46B 0.9900 . ?
C46 C19 1.58(2) . ?
C3 H3 1.0000 . ?
C3 C4 1.52(3) . ?
C3 C35 1.49(2) . ?
C4 H4A 0.9800 . ?
C4 H4B 0.9800 . ?
C4 H4C 0.9800 . ?
C5 H5A 0.9800 . ?
C5 H5B 0.9800 . ?
C5 H5C 0.9800 . ?
C5 C13 1.48(3) . ?
C6 H6A 0.9800 . ?
C6 H6B 0.9800 . ?
C6 H6C 0.9800 . ?
C6 C14 1.52(2) . ?
C7 H7 1.0000 . ?
C7 C34 1.51(3) . ?
C8 H8 1.0000 . ?
C8 C22 1.49(3) . ?
C9 H9A 0.9800 . ?
C9 H9B 0.9800 . ?
C9 H9C 0.9800 . ?
C9 C26 1.53(3) . ?
C10 H10 0.8(2) . ?
C10 C15 1.49(3) . ?
C10 C37 1.50(3) . ?
C11 H11A 0.9800 . ?
C11 H11B 0.9800 . ?
C11 H11C 0.9800 . ?
C11 C17 1.49(3) . ?
C12 H12A 0.9800 . ?
C12 H12B 0.9800 . ?
C12 H12C 0.9800 . ?
C12 C39 1.49(3) . ?
C13 H13 1.0000 . ?
C13 C45 1.51(3) . ?
C14 H14 1.0000 . ?
C14 C31 1.48(2) . ?
C15 H15A 0.9800 . ?
C15 H15B 0.9800 . ?
C15 H15C 0.9800 . ?
C16 H16 1.0000 . ?
C16 C21 1.53(3) . ?
C16 C38 1.56(3) . ?
C17 H17 1.0000 . ?
C17 C29 1.50(2) . ?
C18 H18A 0.9800 . ?
C18 H18B 0.9800 . ?
C18 H18C 0.9800 . ?
C18 C24 1.49(3) . ?
C19 H19A 0.9900 . ?
C19 H19B 0.9900 . ?
C20 H20A 0.9900 . ?
C20 H20B 0.9900 . ?
C21 H21A 0.9800 . ?
C21 H21B 0.9800 . ?
C21 H21C 0.9800 . ?
C22 H22A 0.9800 . ?
C22 H22B 0.9800 . ?
C22 H22C 0.9800 . ?
C24 H24 1.0000 . ?
C24 C36 1.48(3) . ?
C25 H25A 0.9800 . ?
C25 H25B 0.9800 . ?
C25 H25C 0.9800 . ?
C25 C40 1.42(3) . ?
C26 H26 1.0000 . ?
C26 C30 1.47(3) . ?
C27 H27A 0.9900 . ?
C27 H27B 0.9900 . ?
C27 C33 1.53(2) . ?
C29 H29A 0.9800 . ?
C29 H29B 0.9800 . ?
C29 H29C 0.9800 . ?
C30 H30A 0.9800 . ?
C30 H30B 0.9800 . ?
C30 H30C 0.9800 . ?
C31 H31A 0.9800 . ?
C31 H31B 0.9800 . ?
C31 H31C 0.9800 . ?
C45 H45A 0.9800 . ?
C45 H45B 0.9800 . ?
C45 H45C 0.9800 . ?
C33 H33A 0.9900 . ?
C33 H33B 0.9900 . ?
C34 H34A 0.9800 . ?
C34 H34B 0.9800 . ?
C34 H34C 0.9800 . ?
C35 H35A 0.9800 . ?
C35 H35B 0.9800 . ?
C35 H35C 0.9800 . ?
C36 H36A 0.9800 . ?
C36 H36B 0.9800 . ?
C36 H36C 0.9800 . ?
C37 H37A 0.9800 . ?
C37 H37B 0.9800 . ?
C37 H37C 0.9800 . ?
C38 H38A 0.9800 . ?
C38 H38B 0.9800 . ?
C38 H38C 0.9800 . ?
C39 H39 1.0000 . ?
C39 C41 1.53(3) . ?
C40 H40 1.0000 . ?
C40 C42 1.48(4) . ?
C41 H41A 0.9800 . ?
C41 H41B 0.9800 . ?
C41 H41C 0.9800 . ?
C42 H42A 0.9800 . ?
C42 H42B 0.9800 . ?
C42 H42C 0.9800 . ?
C43 C44 1.45(4) . ?
C44 H44A 0.9800 . ?
C44 H44B 0.9800 . ?
C44 H44C 0.9800 . ?
C2 N23 1.12(3) . ?
C2 C28 1.43(3) . ?
C28 H28A 0.9800 . ?
C28 H28B 0.9800 . ?
C28 H28C 0.9800 . ?

loop_
_geom_torsion_atom_site_label_1
_geom_torsion_atom_site_label_2
_geom_torsion_atom_site_label_3
_geom_torsion_atom_site_label_4
_geom_torsion
_geom_torsion_site_symmetry_1
_geom_torsion_site_symmetry_2
_geom_torsion_site_symmetry_3
_geom_torsion_site_symmetry_4
_geom_torsion_publ_flag
W2 O6 W5A O9 -28.6(19) . . . 2_775 ?
W2 O6 W5A O17 137(2) . . . . ?
W2 O6 W5A O28 -50(3) . . . . ?
W2 O6 W5A O30 23(2) . . . . ?
W2 O6 W5A O60 -119(2) . . . . ?
W2 O15 W11A O9 16.4(12) . . . 2_775 ?
W2 O15 W11A O11 55(2) . . . . ?
W2 O15 W11A O30 -37.0(15) . . . . ?
W2 O15 W11A O37 -154.0(12) . . . . ?
W2 O15 W11A O55 111.1(14) . . . 2_775 ?
W4 O8 W9A O7 11.2(11) . . . . ?
W4 O8 W9A O53 27(3) . . . . ?
W4 O8 W9A O55 104.8(12) . . . . ?
W4 O8 W9A O59 -155.6(11) . . . . ?
W4 O8 W9A O60 -53.3(13) . . . . ?
W4 O18 W10A O11 106.7(11) . . . . ?
W4 O18 W10A O13 -59.1(11) . . . 2_775 ?
W4 O18 W10A O53 16(3) . . . 2_775 ?
W4 O18 W10A O57 -156.1(10) . . . . ?
P2 O27 C17 C11 114.6(14) . . . . ?
P2 O27 C17 C29 -123.2(13) . . . . ?
P2 O56 C14 C6 -137.6(12) . . . . ?
P2 O56 C14 C31 97.5(16) . . . . ?
P3 O10 C13 C5 -179.1(14) . . . . ?
P3 O10 C13 C45 61.2(19) . . . . ?
P3 C32 C20 P2 70.8(14) . . . . ?
P3 O58 C24 C18 -99.9(19) . . . . ?
P3 O58 C24 C36 135.5(15) . . . . ?
P5 O39 C16 C21 108.5(15) . . . . ?
P5 O39 C16 C38 -128.1(14) . . . . ?
P5 O46 C3 C4 78.4(17) . . . . ?
P5 O46 C3 C35 -158.2(12) . . . . ?
P5 C27 C33 P7 99.5(11) . . . . ?
P6 O35 C8 C51 -92.6(15) . . . . ?
P6 O35 C8 C22 147.5(12) . . . . ?
P6 O64 C26 C9 97.1(17) . . . . ?
P6 O64 C26 C30 -140.7(17) . . . . ?
P7 O25 C10 C15 137.5(14) . . . . ?
P7 O25 C10 C37 -99.1(18) . . . . ?
P7 O65 C40 C25 -86(2) . . . . ?
P7 O65 C40 C42 153.4(17) . . . . ?
P8 O40 C39 C12 -131.2(18) . . . . ?
P8 O40 C39 C41 113.4(18) . . . . ?
P8 O44 C7 C1 121.7(13) . . . . ?
P8 O44 C7 C34 -118.4(13) . . . . ?
P8 C46 C19 P6 90.7(12) . . . . ?
O1 W6 O49 W12 10.5(10) 2_656 . . . ?
O1 W6 O50 W8 -39.1(10) 2_656 . . . ?
O1 W12 O5 W1 -36.4(11) 2_656 . . 2_656 ?
O1 W12 O41 W7 9.2(9) 2_656 . . 2_656 ?
O1 W12 O49 W6 -10.5(9) 2_656 . . . ?
O1 P1 O19 W1 53.4(15) . . . 2_656 ?
O1 P1 O19 W1 -126.6(15) 2_656 . . 2_656 ?
O1 P1 O19 W12 178.4(10) . . . . ?
O1 P1 O19 W12 -1.6(10) 2_656 . . . ?
O1 P1 O19 O1 180.000(1) . . . 2_656 ?
O2 W1 O23 W6 -8.9(9) 2_656 . . . ?
O2 W6 O49 W12 37.2(11) 2_656 . . . ?
O2 W6 O50 W8 -8.0(9) 2_656 . . . ?
O2 W8 O47 W7 41.8(11) 2_656 . . . ?
O2 W8 O50 W6 7.9(9) 2_656 . . . ?
O2 W8 O67 W1 -9.8(9) 2_656 . . . ?
O2 P1 O4 W3 56.9(13) . . . . ?
O2 P1 O4 W3 -123.1(13) 2_656 . . . ?
O2 P1 O4 W7 -57.9(13) . . . . ?
O2 P1 O4 W7 122.1(13) 2_656 . . . ?
O2 P1 O4 W8 1.0(11) 2_656 . . . ?
O2 P1 O4 W8 -179.0(11) . . . . ?
O2 P1 O4 O2 179.999(3) . . . 2_656 ?
O3 W4 O8 W9 -36.8(12) . . . . ?
O3 W4 O18 W10 -15.4(11) . . . . ?
O3 W4 O28 W5 36.7(12) . . . . ?
O3 P4 O12 W9 -130.9(19) 2_775 . . . ?
O3 P4 O12 W9 49.1(19) . . . . ?
O3 P4 O12 W10 178.2(15) . . . 2_775 ?
O3 P4 O12 W10 -1.8(15) 2_775 . . 2_775 ?
O3 P4 O12 W11 -63.9(16) . . . 2_775 ?
O3 P4 O12 W11 116.1(16) 2_775 . . 2_775 ?
O3 P4 O12 O3 180.002(2) . . . 2_775 ?
O4 W3 O22 W8 8.0(9) . . . . ?
O4 W3 O31 W1 42.4(11) . . . 2_656 ?
O4 W3 O48 W12 -38.4(11) . . . . ?
O4 W7 O45 W3 6.6(10) . . . . ?
O4 W7 O47 W8 -10.2(9) . . . . ?
O4 W7 O66 W6 -37.4(11) . . . 2_656 ?
O4 W8 O47 W7 10.4(10) . . . . ?
O4 W8 O50 W6 39.7(10) . . . . ?
O4 W8 O67 W1 -39.6(10) . . . . ?
O4 P1 O2 W1 -59.5(14) . . . 2_656 ?
O4 P1 O2 W1 120.5(14) 2_656 . . 2_656 ?
O4 P1 O2 W6 64.7(13) . . . 2_656 ?
O4 P1 O2 W6 -115.3(13) 2_656 . . 2_656 ?
O4 P1 O2 W8 -179.1(10) . . . 2_656 ?
O4 P1 O2 W8 0.9(10) 2_656 . . 2_656 ?
O4 P1 O2 O4 180.002(2) . . . 2_656 ?
O5 W1 O23 W6 -18.7(18) 2_656 . . . ?
O5 W12 O41 W7 104.4(10) . . . 2_656 ?
O5 W12 O49 W6 -29(2) . . . . ?
O6 W2 O13 W10 -97.8(14) . . . 2_775 ?
O6 W2 O13 W10A -98.8(11) . . . 2_775 ?
O6 W2 O33 W4 25.4(17) . . . 2_775 ?
O6 W5 O28 W4 -23(2) . . . . ?
O6 W5 O60 W9 100.8(12) . . . . ?
O7 W4 O8 W9A -11.7(12) . . . . ?
O7 W4 O18 W10A -33.5(12) . . . . ?
O7 W4 O28 W5A 11.6(11) . . . . ?
O7 P4 O9 W2 -49.5(17) . . . 2_775 ?
O7 P4 O9 W2 130.5(17) 2_775 . . 2_775 ?
O7 P4 O9 W5A -176.0(14) . . . 2_775 ?
O7 P4 O9 W5A 4.0(13) 2_775 . . 2_775 ?
O7 P4 O9 W11A -110.5(14) 2_775 . . 2_775 ?
O7 P4 O9 W11A 69.5(14) . . . 2_775 ?
O8 W4 O18 W10 -30(2) . . . . ?
O8 W4 O18 W10A -23(2) . . . . ?
O8 W4 O28 W5 -53.1(12) . . . . ?
O8 W4 O28 W5A -52.9(11) . . . . ?
O8 W9 O53 W10 30(3) . . . 2_775 ?
O8 W9 O55 W11 -115.0(13) . . . 2_775 ?
O9 W2 O6 W5A 30(2) 2_775 . . . ?
O9 W2 O13 W10A -43.3(11) 2_775 . . 2_775 ?
O9 W2 O33 W4 38.8(11) 2_775 . . 2_775 ?
O9 P4 O7 W4 52.7(19) . . . . ?
O9 P4 O7 W4 -127.3(19) 2_775 . . . ?
O9 P4 O7 W9A -71.6(16) . . . . ?
O9 P4 O7 W9A 108.4(16) 2_775 . . . ?
O10 P3 C32 C20 134.0(11) . . . . ?
O10 P3 O52 Tm00 157.3(10) . . . . ?
O10 P3 O58 C24 49.2(14) . . . . ?
O12 W9 O53 W10 16.6(16) . . . 2_775 ?
O12 W9 O55 W11 -21.0(12) . . . 2_775 ?
O12 W11 O11 W10 14.9(11) 2_775 . . . ?
O12 P4 O3 W4 -52.9(19) . . . . ?
O12 P4 O3 W4 127.1(19) 2_775 . . . ?
O12 P4 O3 O12 180.003(2) . . . 2_775 ?
O13 W2 O6 W5 109.3(14) . . . . ?
O13 W2 O6 W5A 125(2) . . . . ?
O13 W2 O33 W4 -52.9(10) . . . 2_775 ?
O15 W2 O6 W5 -46.3(14) . . . . ?
O15 W2 O6 W5A -31(2) . . . . ?
O15 W2 O13 W10 -26(2) . . . 2_775 ?
O15 W2 O13 W10A -26.7(19) . . . 2_775 ?
O15 W2 O33 W4 102.1(11) . . . 2_775 ?
O15 W11 O11 W10 48(2) . . . . ?
O16 W4 O8 W9 155.2(11) . . . . ?
O16 W4 O8 W9A 155.6(13) . . . . ?
O16 W4 O18 W10 151.4(12) . . . . ?
O16 W4 O18 W10A 158.1(11) . . . . ?
O16 W4 O28 W5 -155.9(12) . . . . ?
O16 W4 O28 W5A -155.6(11) . . . . ?
O17 W5 O28 W4 154.9(10) . . . . ?
O17 W5 O60 W9 -164.6(12) . . . . ?
O18 W4 O8 W9 -24(2) . . . . ?
O18 W4 O8 W9A -23(2) . . . . ?
O18 W4 O28 W5 103.2(12) . . . . ?
O18 W4 O28 W5A 103.5(11) . . . . ?
O19 W1 O23 W6 -36.0(10) 2_656 . . . ?
O19 W12 O5 W1 -9.8(9) . . . 2_656 ?
O19 W12 O41 W7 41.6(11) . . . 2_656 ?
O19 W12 O49 W6 -38.0(11) . . . . ?
O19 P1 O1 W6 127.9(15) 2_656 . . 2_656 ?
O19 P1 O1 W6 -52.1(15) . . . 2_656 ?
O19 P1 O1 W12 178.3(11) . . . 2_656 ?
O19 P1 O1 W12 -1.7(11) 2_656 . . 2_656 ?
O19 P1 O1 O19 180.002(1) . . . 2_656 ?
O20 P6 O35 C8 -23.0(13) . . . . ?
O20 P6 O64 C26 -173.6(12) . . . . ?
O20 P6 C19 C46 -48.3(13) . . . . ?
O21 P2 O27 C17 171.1(11) . . . . ?
O21 P2 O56 C14 -61.2(13) . . . . ?
O21 P2 C20 C32 -74.5(12) . . . . ?
O22 W3 O31 W1 32.7(19) . . . 2_656 ?
O22 W3 O48 W12 -100.3(10) . . . . ?
O22 W8 O47 W7 -50.9(11) . . . . ?
O22 W8 O50 W6 102.7(9) . . . . ?
O22 W8 O67 W1 -22.5(17) . . . . ?
O23 W6 O49 W12 21(2) . . . . ?
O23 W6 O50 W8 54.2(9) . . . . ?
O24 W7 O45 W3 -154.1(11) . . . . ?
O24 W7 O47 W8 154.9(11) . . . . ?
O24 W7 O66 W6 154.5(11) . . . 2_656 ?
O25 P7 O29 Tm00 -152.1(12) . . . . ?
O25 P7 O65 C40 -72.2(14) . . . . ?
O25 P7 C33 C27 67.5(12) . . . . ?
O26 P8 O40 C39 156.5(15) . . . . ?
O26 P8 O44 C7 -34.5(14) . . . . ?
O26 P8 C46 C19 -58.2(12) . . . . ?
O27 P2 O21 Tm00 114.5(14) . . . . ?
O27 P2 O56 C14 59.5(13) . . . . ?
O27 P2 C20 C32 165.7(10) . . . . ?
O28 W4 O8 W9 52.4(11) . . . . ?
O28 W4 O8 W9A 52.9(12) . . . . ?
O28 W4 O18 W10 -105.7(12) . . . . ?
O28 W4 O18 W10A -99.0(11) . . . . ?
O28 W5 O60 W9 -54.1(13) . . . . ?
O29 P7 O25 C10 -175.5(13) . . . . ?
O29 P7 O65 C40 48.8(15) . . . . ?
O29 P7 C33 C27 -51.6(13) . . . . ?
O30 W5 O28 W4 -100.7(12) . . . . ?
O30 W5 O60 W9 50(2) . . . . ?
O30 W11 O11 W10 106.4(12) . . . . ?
O31 W1 O23 W6 -100.1(9) 2_656 . . . ?
O31 W3 O22 W8 19.0(19) . . . . ?
O31 W3 O48 W12 54.5(10) . . . . ?
C32 P3 O10 C13 -90.3(14) . . . . ?
C32 P3 O52 Tm00 -75.2(12) . . . . ?
C32 P3 O58 C24 -66.0(15) . . . . ?
O33 W2 O6 W5 31(2) . . . . ?
O33 W2 O6 W5A 46(3) . . . . ?
O33 W2 O13 W10 51.7(13) . . . 2_775 ?
O33 W2 O13 W10A 50.7(10) . . . 2_775 ?
O33 W4 O8 W9 -103.5(11) 2_775 . . . ?
O33 W4 O8 W9A -103.0(12) 2_775 . . . ?
O33 W4 O18 W10 50.3(12) 2_775 . . . ?
O33 W4 O18 W10A 57.1(11) 2_775 . . . ?
O33 W4 O28 W5 26(2) 2_775 . . . ?
O33 W4 O28 W5A 26(2) 2_775 . . . ?
O34 W12 O5 W1 155.8(11) . . . 2_656 ?
O34 W12 O41 W7 -152.8(10) . . . 2_656 ?
O34 W12 O49 W6 155.2(11) . . . . ?
O35 P6 O20 Tm00 130.6(17) . . . . ?
O35 P6 O64 C26 -51.2(13) . . . . ?
O35 P6 C19 C46 -173.9(10) . . . . ?
O36 W2 O6 W5 -149.1(14) . . . . ?
O36 W2 O6 W5A -134(2) . . . . ?
O36 W2 O13 W10 154.0(13) . . . 2_775 ?
O36 W2 O13 W10A 153.0(10) . . . 2_775 ?
O36 W2 O33 W4 -154.9(11) . . . 2_775 ?
O37 W11 O11 W10 -155.1(11) . . . . ?
O38 W8 O47 W7 -152.7(10) . . . . ?
O38 W8 O50 W6 -155.7(9) . . . . ?
O38 W8 O67 W1 154.2(9) . . . . ?
O39 P5 O42 Tm00 -118.3(14) . . . . ?
O39 P5 O46 C3 -147.4(13) . . . . ?
O39 P5 C27 C33 59.4(12) . . . . ?
O40 P8 O26 Tm00 86.0(14) . . . . ?
O40 P8 O44 C7 87.1(13) . . . . ?
O40 P8 C46 C19 -179.6(10) . . . . ?
O41 W7 O45 W3 20(2) 2_656 . . . ?
O41 W7 O47 W8 -105.5(11) 2_656 . . . ?
O41 W7 O66 W6 54.5(11) 2_656 . . 2_656 ?
O41 W12 O5 W1 -101.9(10) . . . 2_656 ?
O41 W12 O49 W6 53.3(10) . . . . ?
O42 P5 O39 C16 -147.5(13) . . . . ?
O42 P5 O46 C3 -27.2(15) . . . . ?
O42 P5 C27 C33 -61.8(13) . . . . ?
O43 W6 O49 W12 -155.9(11) . . . . ?
O43 W6 O50 W8 156.9(10) . . . . ?
O44 P8 O26 Tm00 -151.8(11) . . . . ?
O44 P8 O40 C39 32.5(17) . . . . ?
O44 P8 C46 C19 64.7(11) . . . . ?
O45 W3 O22 W8 -53.8(10) . . . . ?
O45 W3 O31 W1 105.7(11) . . . 2_656 ?
O45 W3 O48 W12 -17.3(19) . . . . ?
O45 W7 O47 W8 51.1(11) . . . . ?
O45 W7 O66 W6 -101.3(11) . . . 2_656 ?
O46 P5 O39 C16 -24.2(15) . . . . ?
O46 P5 O42 Tm00 124.5(13) . . . . ?
O46 P5 C27 C33 171.3(10) . . . . ?
O47 W7 O45 W3 -52.3(11) . . . . ?
O47 W7 O66 W6 -16(2) . . . 2_656 ?
O47 W8 O50 W6 26.8(17) . . . . ?
O47 W8 O67 W1 -102.7(9) . . . . ?
O48 W3 O22 W8 102.1(10) . . . . ?
O48 W3 O31 W1 -51.3(11) . . . 2_656 ?
O48 W12 O5 W1 54.4(10) . . . 2_656 ?
O48 W12 O41 W7 25.2(19) . . . 2_656 ?
O48 W12 O49 W6 -103.3(10) . . . . ?
O49 W6 O50 W8 -102.0(9) . . . . ?
O49 W12 O5 W1 -20.3(19) . . . 2_656 ?
O49 W12 O41 W7 -51.7(10) . . . 2_656 ?
O50 W6 O49 W12 102.6(10) . . . . ?
O50 W8 O47 W7 24.8(19) . . . . ?
O50 W8 O67 W1 52.8(9) . . . . ?
O52 P3 O10 C13 39.5(15) . . . . ?
O52 P3 C32 C20 3.8(14) . . . . ?
O52 P3 O58 C24 171.5(13) . . . . ?
O53 W9 O55 W11 36.1(13) . . . 2_775 ?
O55 W9 O53 W10 -45.2(18) . . . 2_775 ?
O55 W11 O11 W10 -46.5(12) 2_775 . . . ?
O56 P2 O21 Tm00 -124.0(14) . . . . ?
O56 P2 O27 C17 46.1(13) . . . . ?
O56 P2 C20 C32 50.2(12) . . . . ?
O58 P3 O10 C13 156.9(13) . . . . ?
O58 P3 C32 C20 -114.7(12) . . . . ?
O58 P3 O52 Tm00 42.3(13) . . . . ?
O59 W9 O53 W10 -148.5(16) . . . 2_775 ?
O59 W9 O55 W11 151.9(12) . . . 2_775 ?
O60 W5 O28 W4 54.2(12) . . . . ?
O60 W9 O53 W10 105.0(17) . . . 2_775 ?
O60 W9 O55 W11 -61(2) . . . 2_775 ?
O61 W3 O22 W8 -154.9(11) . . . . ?
O61 W3 O31 W1 -153.4(11) . . . 2_656 ?
O61 W3 O48 W12 157.7(10) . . . . ?
O62 W1 O23 W6 155.2(9) . . . . ?
O64 P6 O20 Tm00 -112.3(17) . . . . ?
O64 P6 O35 C8 -142.5(11) . . . . ?
O64 P6 C19 C46 74.3(12) . . . . ?
O65 P7 O25 C10 -50.0(15) . . . . ?
O65 P7 O29 Tm00 85.1(14) . . . . ?
O65 P7 C33 C27 -175.5(11) . . . . ?
O66 W6 O49 W12 -53.8(10) 2_656 . . . ?
O66 W6 O50 W8 -21.5(18) 2_656 . . . ?
O66 W7 O45 W3 102.6(11) . . . . ?
O66 W7 O47 W8 -34.4(19) . . . . ?
O67 W1 O23 W6 53.7(9) . . . . ?
O67 W8 O47 W7 104.8(11) . . . . ?
O67 W8 O50 W6 -53.5(9) . . . . ?
C46 P8 O26 Tm00 -34.8(15) . . . . ?
C46 P8 O40 C39 -78.3(17) . . . . ?
C46 P8 O44 C7 -158.6(12) . . . . ?
C19 P6 O20 Tm00 10(2) . . . . ?
C19 P6 O35 C8 103.3(12) . . . . ?
C19 P6 O64 C26 60.4(14) . . . . ?
C20 P2 O21 Tm00 -5.8(18) . . . . ?
C20 P2 O27 C17 -65.3(13) . . . . ?
C20 P2 O56 C14 174.6(12) . . . . ?
C27 P5 O39 C16 89.4(14) . . . . ?
C27 P5 O42 Tm00 1.7(16) . . . . ?
C27 P5 O46 C3 98.5(14) . . . . ?
C33 P7 O25 C10 61.9(15) . . . . ?
C33 P7 O29 Tm00 -31.8(16) . . . . ?
C33 P7 O65 C40 171.6(13) . . . . ?
W5A O30 W11A O9 -36.0(11) . . . 2_775 ?
W5A O30 W11A O11 -137.0(12) . . . . ?
W5A O30 W11A O15 17.1(13) . . . . ?
W5A O30 W11A O37 136.1(11) . . . . ?
W5A O30 W11A O55 -92.9(16) . . . 2_775 ?
W5A O60 W9A O7 -7.4(12) . . . . ?
W5A O60 W9A O8 54.0(13) . . . . ?
W5A O60 W9A O53 -104.6(13) . . . . ?
W5A O60 W9A O55 -58(2) . . . . ?
W5A O60 W9A O59 162.9(12) . . . . ?
W11A O11 W10A O13 17(3) . . . 2_775 ?
W11A O11 W10A O18 -93.1(10) . . . . ?
W11A O11 W10A O53 70.0(10) . . . 2_775 ?
W11A O11 W10A O57 165.2(9) . . . . ?
W11A O55 W9A O7 -15.9(14) 2_775 . . . ?
W11A O55 W9A O8 -81.4(13) 2_775 . . . ?
W11A O55 W9A O53 77.3(13) 2_775 . . . ?
W11A O55 W9A O59 169.9(13) 2_775 . . . ?
W11A O55 W9A O60 31(3) 2_775 . . . ?
